data_7135505
loop_
_publ_author_name
'Li, Shan-Shan'
'Wu, Xiao-Guang'
'Li, Zhen'
'Tian, Jin-Rui'
'Ma, Ai-Jun'
'Tu, Yong-Qiang'

_publ_section_title
;
 Biosynthesis inspired asymmetric total synthesis of camptothecin.
;
_journal_issue 4
_journal_name_full 'Chemical communications (Cambridge, England)'
_journal_page_first 1276
_journal_page_last 1279
_journal_paper_doi 10.1039/d5cc06451a
_journal_volume 62
_journal_year 2026
_chemical_absolute_configuration ad
_chemical_formula_moiety 'C28 H38 N2 O6 Si'
_chemical_formula_sum 'C28 H38 N2 O6 Si'
_chemical_formula_weight 526.69
_space_group_crystal_system monoclinic
_space_group_IT_number 4
_space_group_name_Hall 'P 2yb'
_space_group_name_H-M_alt 'P 1 21 1'
_atom_sites_solution_hydrogens geom
_atom_sites_solution_primary dual
_audit_block_doi 10.5517/ccdc.csd.cc2pgtss
_audit_creation_date 2025-09-03
_audit_creation_method
;
Olex2 1.5
(compiled 2025.07.13 svn.rb7424aed for OlexSys, GUI svn.r7308)
;
_audit_update_record
;
2025-09-10 deposited with the CCDC.	2025-12-07 downloaded from the CCDC.
;
_cell_angle_alpha 90
_cell_angle_beta 95.1100(10)
_cell_angle_gamma 90
_cell_formula_units_Z 12
_cell_length_a 12.00550(10)
_cell_length_b 18.7238(2)
_cell_length_c 40.9353(5)
_cell_measurement_reflns_used 28639
_cell_measurement_temperature 173.00(13)
_cell_measurement_theta_max 76.0090
_cell_measurement_theta_min 2.6000
_cell_volume 9165.22(17)
_computing_cell_refinement 'CrysAlisPro 1.171.43.143a (Rigaku OD, 2024)'
_computing_data_collection 'CrysAlisPro 1.171.43.143a (Rigaku OD, 2024)'
_computing_data_reduction 'CrysAlisPro 1.171.43.143a (Rigaku OD, 2024)'
_computing_molecular_graphics 'Olex2 1.5 (Dolomanov et al., 2009)'
_computing_publication_material 'Olex2 1.5 (Dolomanov et al., 2009)'
_computing_structure_refinement 'SHELXL 2018/3 (Sheldrick, 2015)'
_computing_structure_solution 'SHELXT 2018/2 (Sheldrick, 2018)'
_diffrn_ambient_environment N~2~
_diffrn_ambient_temperature 173.00(13)
_diffrn_detector 'Hybrid Pixel Array Detector'
_diffrn_detector_area_resol_mean 10.0000
_diffrn_detector_type HyPix
_diffrn_measured_fraction_theta_full 0.992
_diffrn_measured_fraction_theta_max 0.939
_diffrn_measurement_details
;
List of Runs (angles in degrees, time in seconds):

  # Type    Start    End  Width  t~exp~   \w     \q     \k     \f   Frames
#--------------------------------------------------------------------------
  1  \w     40.00  66.00   0.50    0.40    --  108.90 -61.00 150.00   52
  2  \w     39.00  95.00   0.50    0.40    --  108.90 -77.00  90.00  112
  3  \w     35.00  60.00   0.50    0.40    --  108.90 -61.00  30.00   50
  4  \w    -28.00  33.00   0.50    0.10    --   44.66 -57.00  84.00  122
  5  \w     36.00  62.00   0.50    0.40    --  108.90 -57.00  84.00   52
  6  \w     42.00  67.00   0.50    0.40    --  108.90 -61.00 -30.00   50
  7  \w    -28.00  24.00   0.50    0.10    --   44.66 -19.00 -90.00  104
  8  \w     39.00  64.00   0.50    0.40    --  108.90 -61.00-150.00   50
  9  \w    147.00 173.00   0.50    0.40    --  108.90  57.00-134.00   52
 10  \w     89.00 143.00   0.50    0.40    --  108.90  57.00-134.00  108
 11  \w     25.00 114.00   0.50    0.10    --   44.66  57.00-134.00  178
 12  \w    101.00 175.00   0.50    0.40    --  108.90  45.00 150.00  148
 13  \w    -30.00  33.00   0.50    0.10    --  -44.66  19.00-150.00  126
 14  \w    -40.00  -2.00   0.50    0.10    --  -44.66  57.00-134.00   76
 15  \w    -69.00 -28.00   0.50    0.40    -- -100.00  57.00-134.00   82
 16  \w    -73.00 -26.00   0.50    0.40    -- -100.00  61.00 -90.00   94
 17  \w    -53.00 -26.00   0.50    0.40    -- -100.00  45.00 -30.00   54
 18  \w    -51.00 -26.00   0.50    0.40    -- -100.00  45.00   0.00   50
 19  \w    -58.00 -33.00   0.50    0.40    -- -100.00  61.00  60.00   50
 20  \w    -52.00 -25.00   0.50    0.40    -- -100.00  45.00  90.00   54
 21  \w    -54.00 -29.00   0.50    0.40    -- -100.00  45.00  60.00   50
 22  \w    -51.00 -25.00   0.50    0.40    -- -100.00  45.00-180.00   52
 23  \w   -174.00-122.00   0.50    0.40    -- -100.00 -45.00 -30.00  104
 24  \w   -151.00-126.00   0.50    0.40    -- -100.00 -57.00  84.00   50
 25  \w   -174.00-147.00   0.50    0.40    -- -100.00 -61.00 150.00   54
 26  \w   -131.00 -82.00   0.50    0.40    -- -100.00 -61.00 150.00   98
 27  \w    -95.00 -70.00   0.50    0.10    --  -44.66 -57.00  84.00   50
 28  \w   -115.00 -79.00   0.50    0.40    -- -100.00 -45.00 -30.00   72
 29  \w   -159.00-133.00   0.50    0.40    -- -100.00 -77.00-150.00   52
 30  \w   -164.00-135.00   0.50    0.40    -- -100.00-125.00-120.00   58
 31  \w   -108.00 -82.00   0.50    0.40    -- -100.00-125.00-120.00   52
;
_diffrn_measurement_device 'four-circle diffractometer'
_diffrn_measurement_device_type 'ROD, Synergy Custom system, HyPix'
_diffrn_measurement_method '\w scans'
_diffrn_orient_matrix_type 'CrysAlisPro convention (1999,Acta A55,543-557)'
_diffrn_orient_matrix_UB_11 0.0178242000
_diffrn_orient_matrix_UB_12 0.0506627000
_diffrn_orient_matrix_UB_13 -0.0287348000
_diffrn_orient_matrix_UB_21 -0.1128250000
_diffrn_orient_matrix_UB_22 -0.0238073000
_diffrn_orient_matrix_UB_23 -0.0175107000
_diffrn_orient_matrix_UB_31 -0.0596392000
_diffrn_orient_matrix_UB_32 0.0602394000
_diffrn_orient_matrix_UB_33 0.0172219000
_diffrn_radiation_monochromator mirror
_diffrn_radiation_probe x-ray
_diffrn_radiation_type 'Cu K\a'
_diffrn_radiation_wavelength 1.54184
_diffrn_reflns_av_R_equivalents 0.0491
_diffrn_reflns_av_unetI/netI 0.0556
_diffrn_reflns_Laue_measured_fraction_full 0.992
_diffrn_reflns_Laue_measured_fraction_max 0.939
_diffrn_reflns_limit_h_max 14
_diffrn_reflns_limit_h_min -15
_diffrn_reflns_limit_k_max 23
_diffrn_reflns_limit_k_min -21
_diffrn_reflns_limit_l_max 51
_diffrn_reflns_limit_l_min -51
_diffrn_reflns_number 65421
_diffrn_reflns_point_group_measured_fraction_full 0.820
_diffrn_reflns_point_group_measured_fraction_max 0.760
_diffrn_reflns_theta_full 67.684
_diffrn_reflns_theta_max 76.208
_diffrn_reflns_theta_min 2.167
_diffrn_source 'Rotating-anode X-ray tube'
_diffrn_source_type 'Rigaku (Cu) X-ray Source'
_exptl_absorpt_coefficient_mu 1.006
_exptl_absorpt_correction_T_max 1.00000
_exptl_absorpt_correction_T_min 0.39379
_exptl_absorpt_correction_type multi-scan
_exptl_absorpt_process_details
;
CrysAlisPro 1.171.43.143a (Rigaku Oxford Diffraction, 2024)
Empirical absorption correction using spherical harmonics,
implemented in SCALE3 ABSPACK scaling algorithm.
;
_exptl_crystal_colour 'clear light colourless'
_exptl_crystal_colour_lustre clear
_exptl_crystal_colour_modifier light
_exptl_crystal_colour_primary colourless
_exptl_crystal_density_diffrn 1.145
_exptl_crystal_description block
_exptl_crystal_F_000 3384
_exptl_crystal_size_max 0.12
_exptl_crystal_size_mid 0.11
_exptl_crystal_size_min 0.07
_refine_diff_density_max 0.610
_refine_diff_density_min -0.338
_refine_diff_density_rms 0.063
_refine_ls_abs_structure_details
;
 Flack x determined using 8419 quotients [(I+)-(I-)]/[(I+)+(I-)]
 (Parsons, Flack and Wagner, Acta Cryst. B69 (2013) 249-259).
;
_refine_ls_abs_structure_Flack 0.068(14)
_refine_ls_extinction_method none
_refine_ls_goodness_of_fit_ref 0.818
_refine_ls_hydrogen_treatment constr
_refine_ls_matrix_type full
_refine_ls_number_parameters 2047
_refine_ls_number_reflns 29167
_refine_ls_number_restraints 25
_refine_ls_restrained_S_all 0.821
_refine_ls_R_factor_all 0.0662
_refine_ls_R_factor_gt 0.0608
_refine_ls_shift/su_max 0.007
_refine_ls_shift/su_mean 0.000
_refine_ls_structure_factor_coef Fsqd
_refine_ls_weighting_details 'w=1/[\s^2^(Fo^2^)+(0.1586P)^2^+3.4976P] where P=(Fo^2^+2Fc^2^)/3'
_refine_ls_weighting_scheme calc
_refine_ls_wR_factor_gt 0.1693
_refine_ls_wR_factor_ref 0.1770
_reflns_Friedel_coverage 0.570
_reflns_Friedel_fraction_full 0.637
_reflns_Friedel_fraction_max 0.570
_reflns_number_gt 25849
_reflns_number_total 29167
_reflns_threshold_expression 'I > 2\s(I)'
_cod_data_source_file d5cc06451a2.cif
_cod_data_source_block lishansha_0829_1_auto
_cod_database_code 7135505
_shelx_shelxl_version_number 2018/3
_shelx_space_group_comment
;
The symmetry employed for this shelxl refinement is uniquely defined
by the following loop, which should always be used as a source of
symmetry information in preference to the above space-group names.
They are only intended as comments.
;
_shelx_estimated_absorpt_t_max 0.933
_shelx_estimated_absorpt_t_min 0.889
_olex2_refinement_description
;
1. Fixed Uiso
 At 1.2 times of:
  All C(H) groups, All C(H,H) groups
 At 1.5 times of:
  All C(H,H,H) groups, All O(H) groups
2. Uiso/Uaniso restraints and constraints
Uanis(C066) \\sim Ueq, Uanis(C062) \\sim Ueq, Uanis(C8) \\sim Ueq, Uanis(C6)
\\sim Ueq: with sigma of 0.01 and sigma for terminal atoms of 0.02
3.a Ternary CH refined with riding coordinates:
 C01E(H01E), C01O(H01O), C01P(H01P), C01Q(H01Q), C01U(H01U), C01W(H01W),
 C022(H022), C025(H025), C026(H026), C028(H028), C029(H029), C02M(H02S),
 C02N(H02W), C02O(H02X), C02U(H02U), C02Y(H02Z), C031(H031), C034(H034),
 C035(H035), C038(H038), C03F(H9), C03P(H3), C03Q(H4), C03R(H10)
3.b Secondary CH2 refined with riding coordinates:
 C01R(H01A,H01B), C020(H02T,H02V), C023(H02L,H02M), C02A(H02H,H02I), C02F(H02J,
 H02K), C02G(H02N,H02O), C02L(H02D,H02E), C02V(H02Y,H), C02X(H02F,H02G),
 C036(H8,HC), C03H(H03,HD), C03O(H03P,H03Q), C04C(H12,HM), C04H(H5,HN),
 C04L(H04T,H04U), C04V(H2,HS), C04W(H13,HT), C04Y(H04L,H04M), C051(H14,HW),
 C054(H05G,H05H), C055(H23,HZ), C05E(H05S,H05T), C05F(H05U,H05V), C05P(H29,H40)
3.c Aromatic/amide H refined with riding coordinates:
 C03G(H03U), C03W(H03Y), C03X(H03Z), C042(H042), C044(H044), C045(H045),
 C04D(H04R), C04F(H04F), C04G(H04S), C04I(H04I), C04P(H04P), C04Z(H04Z),
 C053(H053), C05A(H25), C05B(H26), C05C(H05R), C05I(H05W), C05J(H16),
 C05L(H05X), C05N(H05Y), C05O(H17), C05S(H30), C05T(H31), C05V(H19)
3.d Idealised Me refined as rotating group:
 C02H(H02P,H02Q,H02R), C02J(H02A,H02B,H02C), C02Z(H02,HA,HB), C039(H03G,H03H,
 H03I), C03I(H03V,H03W,H03X), C03J(H03J,H03K,H03L), C03K(H03A,H03B,H03C),
 C03L(H03M,H03N,H03O), C03N(H21,HE,HF), C03S(H03R,H03S,H03T), C03U(H11,HG,HH),
 C03Y(H03D,H03E,H03F), C040(H04N,H04O,H04Q), C043(H04Y,HI,HJ), C048(H04,HK,HL),
 C049(H04A,H04B,H04C), C04K(H04D,H04E,H04G), C04O(H04V,H04W,H04X), C04S(H6,HO,
 HP), C04T(H04H,H04J,H04K), C04U(H1,HQ,HR), C04X(H7,HU,HV), C050(H05O,H05P,
 H05Q), C052(H22,HX,HY), C057(H15,H32,H33), C058(H24,H34,H35), C05D(H27,H36,
 H37), C05G(H05D,H05E,H05F), C05K(H28,H38,H39), C05M(H05I,H05J,H05K), C05Q(H05A,
 H05B,H05C), C05R(H18,H41,H42), C05U(H05Z,H43,H44), C05W(H05,H45,H46), C05X(H20,
 H47,H48), C05Z(H05L,H05M,H05N), C060(H06J,H06K,H06L), C063(H06A,H06B,H06C),
 C065(H06D,H06E,H06F), C066(H06G,H06H,H06I), C6(H6A,H6B,H6C), C8(H8A,H8B,H8C)
3.e Idealised tetrahedral OH refined as rotating group:
 O00A(H00A), O00C(H00C), O00E(H00E), O00K(H00K), O00M(H00M), O00O(H00O)
;
_smtbx_masks_void_probe_radius 1.2
_smtbx_masks_void_truncation_radius 1.2
_olex2_submission_special_instructions 'No special instructions were received'
_oxdiff_exptl_absorpt_empirical_details
;
Empirical correction (ABSPACK) includes:
- Absorption correction using spherical harmonics
- Frame scaling
;
_oxdiff_exptl_absorpt_empirical_full_max 1.713
_oxdiff_exptl_absorpt_empirical_full_min 0.497

loop_
_space_group_symop_operation_xyz
'x, y, z'
'-x, y+1/2, -z'

loop_
_atom_site_label
_atom_site_type_symbol
_atom_site_fract_x
_atom_site_fract_y
_atom_site_fract_z
_atom_site_U_iso_or_equiv
_atom_site_adp_type
_atom_site_occupancy
_atom_site_site_symmetry_order
_atom_site_calc_flag
_atom_site_refinement_flags_posn
_atom_site_refinement_flags_adp
_atom_site_refinement_flags_occupancy
_atom_site_disorder_assembly
_atom_site_disorder_group
Si01 Si 0.82160(8) 0.40818(6) 0.46527(3) 0.0329(2) Uani 1 1 d . . . . .
Si02 Si 0.16573(8) 0.34341(6) 0.03237(3) 0.0342(2) Uani 1 1 d . . . . .
Si03 Si 0.83601(8) 0.07669(7) 0.46035(3) 0.0390(3) Uani 1 1 d . . . . .
Si04 Si 0.17193(9) 0.68609(7) 0.05298(3) 0.0431(3) Uani 1 1 d . . . . .
Si05 Si 0.82164(9) 0.74705(7) 0.44496(4) 0.0456(3) Uani 1 1 d . . . . .
Si06 Si 0.17502(9) 0.01246(7) 0.03844(4) 0.0469(3) Uani 1 1 d . . . . .
O007 O 0.6270(2) 0.37189(15) 0.48658(6) 0.0307(5) Uani 1 1 d . . . . .
O008 O 0.4868(2) 0.02127(16) 0.50649(6) 0.0327(6) Uani 1 1 d . . . . .
O009 O 0.3618(2) 0.30818(15) 0.01202(6) 0.0315(5) Uani 1 1 d . . . . .
O00A O 0.4887(2) 0.19805(14) 0.05187(7) 0.0319(5) Uani 1 1 d . . . . .
H00A H 0.491204 0.168794 0.036400 0.048 Uiso 1 1 calc R U . . .
O00B O 0.4820(2) 0.35790(15) 0.51502(6) 0.0314(5) Uani 1 1 d . . . . .
O00C O 0.4966(2) 0.26641(14) 0.44545(7) 0.0322(6) Uani 1 1 d . . . . .
H00C H 0.499972 0.236835 0.460936 0.048 Uiso 1 1 calc R U . . .
O00D O 0.5233(2) -0.04503(16) -0.00697(7) 0.0346(6) Uani 1 1 d . . . . .
O00E O 0.4934(2) -0.04398(15) 0.43190(7) 0.0337(6) Uani 1 1 d . . . . .
H00E H 0.489089 -0.078734 0.444703 0.051 Uiso 1 1 calc R U . . .
O00F O 0.5089(2) 0.29319(15) -0.01566(6) 0.0330(6) Uani 1 1 d . . . . .
O00G O 0.3646(2) 0.64400(16) 0.03317(7) 0.0368(6) Uani 1 1 d . . . . .
O00H O 0.3771(2) -0.02068(16) 0.01950(7) 0.0376(6) Uani 1 1 d . . . . .
O00I O 0.6333(2) 0.04240(16) 0.48018(7) 0.0347(6) Uani 1 1 d . . . . .
O00J O 0.6366(2) 0.70356(17) 0.46869(7) 0.0395(6) Uani 1 1 d . . . . .
O00K O 0.5194(2) -0.10949(15) 0.06722(7) 0.0365(6) Uani 1 1 d . . . . .
H00K H 0.523863 -0.143628 0.054083 0.055 Uiso 1 1 calc R U . . .
O00L O 0.1325(2) 0.4987(2) 0.34494(8) 0.0459(8) Uani 1 1 d . . . . .
O00M O 0.4742(3) 0.51740(16) 0.06770(7) 0.0386(6) Uani 1 1 d . . . . .
H00M H 0.477869 0.492664 0.050705 0.058 Uiso 1 1 calc R U . . .
O00N O 0.5118(2) 0.62246(17) 0.00642(7) 0.0394(6) Uani 1 1 d . . . . .
O00O O 0.5025(3) 0.59017(15) 0.43272(7) 0.0395(6) Uani 1 1 d . . . . .
H00O H 0.507100 0.564531 0.449628 0.059 Uiso 1 1 calc R U . . .
O00P O 0.8529(2) 0.41592(18) 0.15945(8) 0.0433(7) Uani 1 1 d . . . . .
O00Q O 0.1295(2) 0.2057(2) 0.34380(7) 0.0436(7) Uani 1 1 d . . . . .
O00R O 0.6882(2) 0.44563(18) 0.13164(9) 0.0472(7) Uani 1 1 d . . . . .
O00S O 0.2987(3) 0.52314(18) 0.37330(8) 0.0454(7) Uani 1 1 d . . . . .
O00T O 0.2613(3) 0.2507(2) 0.10286(8) 0.0521(9) Uani 1 1 d . . . . .
N00U N 0.2838(3) 0.4392(2) 0.33263(8) 0.0343(7) Uani 1 1 d . . . . .
O00V O 0.4951(3) 0.68721(17) 0.49827(8) 0.0426(7) Uani 1 1 d . . . . .
O00W O 0.2758(3) 0.2142(2) 0.38191(8) 0.0495(8) Uani 1 1 d . . . . .
O00X O 0.7113(3) 0.15572(19) 0.12524(9) 0.0500(8) Uani 1 1 d . . . . .
O00Y O 0.7185(3) 0.3190(2) 0.39398(8) 0.0551(9) Uani 1 1 d . . . . .
N00Z N 0.2959(3) 0.16480(19) 0.33177(8) 0.0330(7) Uani 1 1 d . . . . .
N010 N 0.6995(3) 0.3533(2) 0.16843(8) 0.0345(7) Uani 1 1 d . . . . .
N011 N 0.5684(3) 0.3747(2) 0.36724(8) 0.0391(8) Uani 1 1 d . . . . .
O012 O 0.8732(3) 0.1303(2) 0.15537(8) 0.0504(8) Uani 1 1 d . . . . .
N013 N 0.7132(3) 0.0826(2) 0.17001(9) 0.0397(8) Uani 1 1 d . . . . .
N014 N 0.4103(3) 0.3022(2) 0.13126(8) 0.0385(8) Uani 1 1 d . . . . .
O015 O 0.7556(2) 0.0794(2) 0.39013(9) 0.0584(10) Uani 1 1 d . . . . .
O016 O 0.7161(3) 0.6065(2) 0.38398(10) 0.0649(10) Uani 1 1 d . . . . .
N017 N 0.5897(3) 0.1184(2) 0.36610(9) 0.0401(8) Uani 1 1 d . . . . .
N018 N 0.3049(4) 0.7410(3) 0.31225(11) 0.0573(11) Uani 1 1 d . . . . .
O019 O 0.2367(3) 0.5520(3) 0.11307(9) 0.0647(11) Uani 1 1 d . . . . .
C01A C 0.4844(3) -0.0374(2) 0.01911(9) 0.0315(8) Uani 1 1 d . . . . .
C01B C 0.4676(3) 0.6185(2) 0.03185(10) 0.0326(8) Uani 1 1 d . . . . .
C01C C 0.5202(3) 0.3551(2) 0.48854(9) 0.0277(7) Uani 1 1 d . . . . .
O01D O 0.6660(4) 0.7146(2) 0.17456(11) 0.0697(11) Uani 1 1 d . . . . .
C01E C 0.6055(3) 0.3925(2) 0.42629(9) 0.0307(8) Uani 1 1 d . . . . .
H01E H 0.624839 0.444151 0.424334 0.037 Uiso 1 1 calc R U . . .
C01F C 0.4686(3) 0.28928(19) 0.01044(9) 0.0280(7) Uani 1 1 d . . . . .
C01G C 0.5524(3) -0.0450(2) 0.05226(9) 0.0310(7) Uani 1 1 d . . . . .
N01H N 0.4242(3) 0.0261(3) 0.13666(10) 0.0531(11) Uani 1 1 d . . . . .
C01I C 0.5886(3) 0.3269(2) 0.16134(9) 0.0331(8) Uani 1 1 d . . . . .
N01J N 0.3830(3) 0.5833(3) 0.14908(10) 0.0522(10) Uani 1 1 d . . . . .
N01K N 0.5674(4) 0.6542(2) 0.35244(10) 0.0505(9) Uani 1 1 d . . . . .
N01L N 0.6609(3) 0.6085(2) 0.19876(10) 0.0502(9) Uani 1 1 d . . . . .
C01M C 0.2351(3) 0.1974(2) 0.35530(9) 0.0324(8) Uani 1 1 d . . . . .
C01N C 0.7432(3) 0.4096(2) 0.15142(10) 0.0373(9) Uani 1 1 d . . . . .
C01O C 0.5075(3) 0.3205(2) 0.06827(9) 0.0285(7) Uani 1 1 d . . . . .
H01O H 0.530679 0.368360 0.060365 0.034 Uiso 1 1 calc R U . . .
C01P C 0.3798(3) 0.3246(2) 0.07260(9) 0.0289(7) Uani 1 1 d . . . . .
H01P H 0.361675 0.376417 0.074885 0.035 Uiso 1 1 calc R U . . .
C01Q C 0.5174(3) 0.3404(2) 0.12979(9) 0.0309(7) Uani 1 1 d . . . . .
H01Q H 0.504939 0.392740 0.126116 0.037 Uiso 1 1 calc R U . . .
C01R C 0.3288(3) 0.3244(2) 0.46099(9) 0.0316(8) Uani 1 1 d . . . . .
H01A H 0.291916 0.301325 0.441110 0.038 Uiso 1 1 calc R U . . .
H01B H 0.321643 0.291513 0.479631 0.038 Uiso 1 1 calc R U . . .
C01S C 0.2417(3) 0.4917(2) 0.35226(10) 0.0360(8) Uani 1 1 d . . . . .
C01T C 0.3919(3) 0.4077(2) 0.33865(10) 0.0341(8) Uani 1 1 d . . . . .
C01U C 0.5221(3) 0.0170(2) 0.07362(9) 0.0288(7) Uani 1 1 d . . . . .
H01U H 0.545025 0.061739 0.062698 0.035 Uiso 1 1 calc R U . . .
C01V C 0.2379(3) 0.4155(3) 0.30177(10) 0.0381(9) Uani 1 1 d . . . . .
C01W C 0.3069(3) 0.2976(2) 0.04236(9) 0.0310(8) Uani 1 1 d . . . . .
H01W H 0.293589 0.245283 0.045139 0.037 Uiso 1 1 calc R U . . .
C01X C 0.7635(3) 0.1272(2) 0.14780(10) 0.0380(9) Uani 1 1 d . . . . .
C01Y C 0.4569(3) 0.0195(2) 0.44716(9) 0.0284(7) Uani 1 1 d . . . . .
C01Z C 0.4533(3) 0.33316(19) 0.45635(9) 0.0266(7) Uani 1 1 d . . . . .
C020 C 0.6776(3) -0.0477(2) 0.04754(10) 0.0371(8) Uani 1 1 d . . . . .
H02T H 0.718203 -0.063457 0.068405 0.045 Uiso 1 1 calc R U . . .
H02V H 0.689556 -0.084405 0.030804 0.045 Uiso 1 1 calc R U . . .
C021 C 0.5330(3) 0.2660(2) 0.04243(9) 0.0281(7) Uani 1 1 d . . . . .
C022 C 0.6805(3) 0.3627(2) 0.45583(9) 0.0308(7) Uani 1 1 d . . . . .
H022 H 0.693162 0.310651 0.452248 0.037 Uiso 1 1 calc R U . . .
C023 C 0.3316(3) 0.0134(2) 0.45138(10) 0.0366(9) Uani 1 1 d . . . . .
H02L H 0.321307 -0.023164 0.468330 0.044 Uiso 1 1 calc R U . . .
H02M H 0.293022 -0.003996 0.430503 0.044 Uiso 1 1 calc R U . . .
C024 C 0.5309(3) 0.6836(2) 0.47172(10) 0.0336(8) Uani 1 1 d . . . . .
C025 C 0.4640(3) 0.4148(2) 0.37044(9) 0.0322(8) Uani 1 1 d . . . . .
H025 H 0.480354 0.466166 0.375576 0.039 Uiso 1 1 calc R U . . .
C026 C 0.4841(3) 0.0832(2) 0.42608(9) 0.0289(7) Uani 1 1 d . . . . .
H026 H 0.453000 0.126021 0.436673 0.035 Uiso 1 1 calc R U . . .
C027 C 0.4630(3) 0.6590(2) 0.44050(10) 0.0348(8) Uani 1 1 d . . . . .
C028 C 0.6119(3) 0.0972(2) 0.42566(10) 0.0321(8) Uani 1 1 d . . . . .
H028 H 0.625483 0.146282 0.434826 0.039 Uiso 1 1 calc R U . . .
C029 C 0.6838(3) 0.0459(2) 0.44855(10) 0.0317(8) Uani 1 1 d . . . . .
H029 H 0.683974 -0.002717 0.438470 0.038 Uiso 1 1 calc R U . . .
C02A C 0.6580(3) 0.2577(2) 0.03850(10) 0.0331(8) Uani 1 1 d . . . . .
H02H H 0.666729 0.225614 0.019673 0.040 Uiso 1 1 calc R U . . .
H02I H 0.693720 0.233985 0.058376 0.040 Uiso 1 1 calc R U . . .
C02B C 0.5250(3) 0.0273(2) 0.48057(10) 0.0311(8) Uani 1 1 d . . . . .
C02C C 0.0672(4) 0.5526(3) 0.36273(12) 0.0452(10) Uani 1 1 d . . . . .
C02D C 0.7465(4) 0.3182(3) 0.19700(10) 0.0393(9) Uani 1 1 d . . . . .
C02E C 0.3459(3) 0.2881(2) 0.10335(10) 0.0373(9) Uani 1 1 d . . . . .
C02F C 0.5748(3) 0.3067(2) 0.10143(9) 0.0298(7) Uani 1 1 d . . . . .
H02J H 0.582218 0.254536 0.105063 0.036 Uiso 1 1 calc R U . . .
H02K H 0.650864 0.326881 0.100988 0.036 Uiso 1 1 calc R U . . .
C02G C 0.4257(3) 0.0801(2) 0.39129(9) 0.0316(8) Uani 1 1 d . . . . .
H02N H 0.344130 0.086678 0.392036 0.038 Uiso 1 1 calc R U . . .
H02O H 0.438478 0.032902 0.381396 0.038 Uiso 1 1 calc R U . . .
C02H C 0.2745(3) 0.0827(3) 0.46110(11) 0.0430(10) Uani 1 1 d . . . . .
H02P H 0.274694 0.117283 0.443142 0.065 Uiso 1 1 calc R U . . .
H02Q H 0.315187 0.102558 0.480848 0.065 Uiso 1 1 calc R U . . .
H02R H 0.197217 0.072392 0.465501 0.065 Uiso 1 1 calc R U . . .
C02I C 0.5241(3) 0.5853(2) 0.06327(10) 0.0337(8) Uani 1 1 d . . . . .
C02J C 0.2660(3) 0.3930(2) 0.46730(11) 0.0379(9) Uani 1 1 d . . . . .
H02A H 0.261456 0.422895 0.447570 0.057 Uiso 1 1 calc R U . . .
H02B H 0.305700 0.418998 0.485579 0.057 Uiso 1 1 calc R U . . .
H02C H 0.190307 0.381314 0.472816 0.057 Uiso 1 1 calc R U . . .
C02K C 0.6347(3) 0.3565(3) 0.39487(10) 0.0401(9) Uani 1 1 d . . . . .
C02L C 0.4079(3) 0.3790(2) 0.39844(9) 0.0296(7) Uani 1 1 d . . . . .
H02D H 0.332852 0.399971 0.399896 0.036 Uiso 1 1 calc R U . . .
H02E H 0.398485 0.327343 0.393782 0.036 Uiso 1 1 calc R U . . .
C02M C 0.6918(3) 0.6896(2) 0.43862(11) 0.0390(9) Uani 1 1 d . . . . .
H02S H 0.715397 0.638347 0.438716 0.047 Uiso 1 1 calc R U . . .
C02N C 0.3241(3) -0.0218(2) 0.05090(10) 0.0358(8) Uani 1 1 d . . . . .
H02W H 0.320035 -0.072239 0.058734 0.043 Uiso 1 1 calc R U . . .
C02O C 0.3941(3) 0.0224(3) 0.07676(11) 0.0386(9) Uani 1 1 d . . . . .
H02X H 0.372869 0.073551 0.072790 0.046 Uiso 1 1 calc R U . . .
C02P C 0.4097(3) 0.1436(2) 0.33739(10) 0.0343(8) Uani 1 1 d . . . . .
C02Q C 0.2643(3) 0.1580(2) 0.29806(10) 0.0374(9) Uani 1 1 d . . . . .
C02R C 0.3589(4) 0.1325(3) 0.28325(10) 0.0417(9) Uani 1 1 d . . . . .
C02S C 0.0501(3) 0.2440(3) 0.36359(11) 0.0468(11) Uani 1 1 d . . . . .
C02T C 0.5528(4) 0.5881(3) 0.18455(11) 0.0458(10) Uani 1 1 d . . . . .
C02U C 0.6158(3) 0.7038(2) 0.40697(10) 0.0383(9) Uani 1 1 d . . . . .
H02U H 0.638542 0.751229 0.398510 0.046 Uiso 1 1 calc R U . . .
C02V C 0.5877(3) 0.0141(2) 0.10746(10) 0.0335(8) Uani 1 1 d . . . . .
H02Y H 0.591888 -0.036051 0.115192 0.040 Uiso 1 1 calc R U . . .
H H 0.665013 0.031053 0.105634 0.040 Uiso 1 1 calc R U . . .
C02W C 0.4119(3) 0.3654(2) 0.31311(10) 0.0377(9) Uani 1 1 d . . . . .
C02X C 0.6076(4) 0.3622(3) 0.33501(11) 0.0464(11) Uani 1 1 d . . . . .
H02F H 0.675626 0.332073 0.337411 0.056 Uiso 1 1 calc R U . . .
H02G H 0.627672 0.408350 0.325310 0.056 Uiso 1 1 calc R U . . .
C02Y C 0.5333(3) 0.0599(2) 0.13256(11) 0.0390(9) Uani 1 1 d . . . . .
H02Z H 0.523372 0.110269 0.124706 0.047 Uiso 1 1 calc R U . . .
C02Z C 0.7294(3) 0.0222(3) 0.03715(11) 0.0432(10) Uani 1 1 d . . . . .
H02 H 0.689919 0.038763 0.016553 0.065 Uiso 1 1 calc R U . . .
HA H 0.808455 0.014429 0.033984 0.065 Uiso 1 1 calc R U . . .
HB H 0.723139 0.058288 0.054224 0.065 Uiso 1 1 calc R U . . .
O030 O 0.3654(4) 0.8389(2) 0.34293(15) 0.0890(16) Uani 1 1 d . . . . .
C031 C 0.4724(3) 0.1392(2) 0.37046(10) 0.0346(8) Uani 1 1 d . . . . .
H031 H 0.470550 0.186271 0.381977 0.042 Uiso 1 1 calc R U . . .
C032 C 0.7581(4) 0.0606(3) 0.20126(11) 0.0465(10) Uani 1 1 d . . . . .
C033 C 0.9206(4) 0.4688(3) 0.14214(12) 0.0458(10) Uani 1 1 d . . . . .
C034 C 0.2995(3) 0.6266(2) 0.06112(10) 0.0381(9) Uani 1 1 d . . . . .
H034 H 0.275007 0.575589 0.059094 0.046 Uiso 1 1 calc R U . . .
C035 C 0.4780(3) 0.3890(2) 0.43100(9) 0.0277(7) Uani 1 1 d . . . . .
H035 H 0.456920 0.436341 0.439900 0.033 Uiso 1 1 calc R U . . .
C036 C 0.3382(3) 0.6565(3) 0.44598(11) 0.0435(10) Uani 1 1 d . . . . .
H8 H 0.297968 0.632911 0.426757 0.052 Uiso 1 1 calc R U . . .
HC H 0.329297 0.625950 0.465312 0.052 Uiso 1 1 calc R U . . .
C037 C 0.3169(4) 0.3696(3) 0.28911(10) 0.0427(10) Uani 1 1 d . . . . .
C038 C 0.4967(3) 0.6323(2) 0.09211(10) 0.0355(8) Uani 1 1 d . . . . .
H038 H 0.524729 0.681598 0.088295 0.043 Uiso 1 1 calc R U . . .
C039 C 0.7212(3) 0.3272(3) 0.03312(11) 0.0403(9) Uani 1 1 d . . . . .
H03G H 0.682128 0.353905 0.014957 0.060 Uiso 1 1 calc R U . . .
H03H H 0.797252 0.316038 0.027835 0.060 Uiso 1 1 calc R U . . .
H03I H 0.724474 0.356141 0.053135 0.060 Uiso 1 1 calc R U . . .
O03A O 0.8130(4) 0.6798(3) 0.20852(15) 0.0919(16) Uani 1 1 d . . . . .
C03B C 0.6566(3) 0.0973(3) 0.39244(12) 0.0419(10) Uani 1 1 d . . . . .
O03C O 0.2698(4) -0.0270(4) 0.11289(12) 0.115(3) Uani 1 1 d . . . . .
C03D C 0.5665(4) 0.2781(2) 0.18437(10) 0.0380(9) Uani 1 1 d . . . . .
C03E C 0.6747(5) 0.0212(3) 0.21566(13) 0.0542(12) Uani 1 1 d . . . . .
C03F C 0.4905(3) 0.7103(2) 0.41315(10) 0.0338(8) Uani 1 1 d . . . . .
H9 H 0.476839 0.760177 0.420596 0.041 Uiso 1 1 calc R U . . .
C03G C 0.1632(4) 0.1699(3) 0.27939(11) 0.0453(10) Uani 1 1 d . . . . .
H03U H 0.098705 0.185381 0.289266 0.054 Uiso 1 1 calc R U . . .
C03H C 0.6495(3) 0.5762(3) 0.06030(11) 0.0459(11) Uani 1 1 d . . . . .
H03 H 0.659302 0.547671 0.040393 0.055 Uiso 1 1 calc R U . . .
HD H 0.681853 0.548379 0.079413 0.055 Uiso 1 1 calc R U . . .
C03I C 0.8743(4) 0.0496(3) 0.50439(13) 0.0538(13) Uani 1 1 d . . . . .
H03V H 0.820662 0.070409 0.518367 0.081 Uiso 1 1 calc R U . . .
H03W H 0.949678 0.066897 0.511469 0.081 Uiso 1 1 calc R U . . .
H03X H 0.872556 -0.002583 0.506162 0.081 Uiso 1 1 calc R U . . .
C03J C 0.0604(4) 0.3116(3) 0.05946(14) 0.0505(11) Uani 1 1 d . . . . .
H03J H 0.052959 0.259650 0.057544 0.076 Uiso 1 1 calc R U . . .
H03K H -0.011858 0.334153 0.052922 0.076 Uiso 1 1 calc R U . . .
H03L H 0.084375 0.324308 0.082229 0.076 Uiso 1 1 calc R U . . .
C03K C 0.7991(4) 0.5055(3) 0.46093(13) 0.0491(11) Uani 1 1 d . . . . .
H03A H 0.862813 0.530965 0.472112 0.074 Uiso 1 1 calc R U . . .
H03B H 0.730529 0.518852 0.470765 0.074 Uiso 1 1 calc R U . . .
H03C H 0.791874 0.518249 0.437623 0.074 Uiso 1 1 calc R U . . .
C03L C 0.9088(4) 0.4561(3) 0.10609(13) 0.0529(11) Uani 1 1 d . . . . .
H03M H 0.917517 0.405072 0.101719 0.079 Uiso 1 1 calc R U . . .
H03N H 0.966457 0.483079 0.095864 0.079 Uiso 1 1 calc R U . . .
H03O H 0.834670 0.471954 0.096943 0.079 Uiso 1 1 calc R U . . .
C03M C 0.6363(4) 0.6490(3) 0.38053(11) 0.0468(10) Uani 1 1 d . . . . .
C03N C 0.1326(4) -0.0184(3) -0.00449(15) 0.0593(14) Uani 1 1 d . . . . .
H21 H 0.188956 -0.003289 -0.018976 0.089 Uiso 1 1 calc R U . . .
HE H 0.060121 0.002531 -0.012100 0.089 Uiso 1 1 calc R U . . .
HF H 0.126692 -0.070619 -0.004820 0.089 Uiso 1 1 calc R U . . .
C03O C 0.3706(4) 0.2829(3) 0.16303(10) 0.0457(11) Uani 1 1 d . . . . .
H03P H 0.300821 0.254819 0.159342 0.055 Uiso 1 1 calc R U . . .
H03Q H 0.353674 0.326940 0.175046 0.055 Uiso 1 1 calc R U . . .
C03P C 0.4915(3) 0.6205(3) 0.15398(11) 0.0435(10) Uani 1 1 d . . . . .
H3 H 0.481042 0.673101 0.156607 0.052 Uiso 1 1 calc R U . . .
C03Q C 0.3683(3) 0.6365(2) 0.09454(10) 0.0348(8) Uani 1 1 d . . . . .
H4 H 0.352283 0.685831 0.102231 0.042 Uiso 1 1 calc R U . . .
C03R C 0.4786(4) 0.7075(3) 0.35121(11) 0.0465(10) Uani 1 1 d . . . . .
H10 H 0.511070 0.756667 0.351101 0.056 Uiso 1 1 calc R U . . .
C03S C 0.1873(4) 0.4422(3) 0.03725(13) 0.0466(10) Uani 1 1 d . . . . .
H03R H 0.200687 0.453911 0.060608 0.070 Uiso 1 1 calc R U . . .
H03S H 0.120440 0.467461 0.027845 0.070 Uiso 1 1 calc R U . . .
H03T H 0.251944 0.456901 0.025859 0.070 Uiso 1 1 calc R U . . .
C03T C 0.5223(4) 0.5274(3) 0.19915(12) 0.0499(11) Uani 1 1 d . . . . .
C03U C 0.7765(4) 0.8413(3) 0.44635(13) 0.0498(11) Uani 1 1 d . . . . .
H11 H 0.749629 0.857100 0.424218 0.075 Uiso 1 1 calc R U . . .
HG H 0.839760 0.871050 0.454759 0.075 Uiso 1 1 calc R U . . .
HH H 0.716004 0.845630 0.460815 0.075 Uiso 1 1 calc R U . . .
C03V C 0.6033(4) 0.0569(3) 0.16501(11) 0.0412(9) Uani 1 1 d . . . . .
C03W C 0.1602(4) 0.1586(3) 0.24647(12) 0.0529(12) Uani 1 1 d . . . . .
H03Y H 0.092424 0.167661 0.233341 0.064 Uiso 1 1 calc R U . . .
C03X C 0.3525(4) 0.1216(3) 0.24980(12) 0.0567(13) Uani 1 1 d . . . . .
H03Z H 0.415994 0.105597 0.239615 0.068 Uiso 1 1 calc R U . . .
C03Y C 0.9246(4) 0.3775(3) 0.43703(13) 0.0505(11) Uani 1 1 d . . . . .
H03D H 0.896750 0.388583 0.414367 0.076 Uiso 1 1 calc R U . . .
H03E H 0.935270 0.325756 0.439371 0.076 Uiso 1 1 calc R U . . .
H03F H 0.996116 0.401814 0.442442 0.076 Uiso 1 1 calc R U . . .
C03Z C 0.9444(4) 0.1690(3) 0.13369(12) 0.0496(11) Uani 1 1 d . . . . .
C040 C 0.1162(3) 0.3198(3) -0.01114(12) 0.0482(11) Uani 1 1 d . . . . .
H04N H 0.161997 0.344948 -0.026143 0.072 Uiso 1 1 calc R U . . .
H04O H 0.037817 0.334055 -0.015688 0.072 Uiso 1 1 calc R U . . .
H04Q H 0.123033 0.268175 -0.014290 0.072 Uiso 1 1 calc R U . . .
C041 C 0.3253(4) 0.5853(3) 0.11922(12) 0.0476(11) Uani 1 1 d . . . . .
C042 C 0.2520(4) 0.1344(4) 0.23121(12) 0.0594(14) Uani 1 1 d . . . . .
H042 H 0.246029 0.126593 0.208189 0.071 Uiso 1 1 calc R U . . .
C043 C 0.9393(4) 0.0314(3) 0.43584(15) 0.0553(13) Uani 1 1 d . . . . .
H04Y H 0.923652 -0.019968 0.434887 0.083 Uiso 1 1 calc R U . . .
HI H 1.015019 0.039357 0.446200 0.083 Uiso 1 1 calc R U . . .
HJ H 0.933358 0.051027 0.413557 0.083 Uiso 1 1 calc R U . . .
C044 C 0.1365(4) 0.4310(3) 0.28362(12) 0.0510(12) Uani 1 1 d . . . . .
H044 H 0.082913 0.461441 0.292197 0.061 Uiso 1 1 calc R U . . .
C045 C 0.8500(4) 0.3230(3) 0.21468(11) 0.0513(12) Uani 1 1 d . . . . .
H045 H 0.905680 0.354543 0.208041 0.062 Uiso 1 1 calc R U . . .
C046 C 0.6632(4) 0.2715(3) 0.20727(10) 0.0445(10) Uani 1 1 d . . . . .
C047 C 0.2909(5) 0.6391(4) 0.28163(11) 0.0589(14) Uani 1 1 d . . . . .
C048 C 0.8401(4) 0.1758(3) 0.45806(13) 0.0490(11) Uani 1 1 d . . . . .
H04 H 0.813204 0.191252 0.435875 0.073 Uiso 1 1 calc R U . . .
HK H 0.917131 0.192341 0.463216 0.073 Uiso 1 1 calc R U . . .
HL H 0.792207 0.196068 0.473873 0.073 Uiso 1 1 calc R U . . .
C049 C 0.8756(3) 0.3840(3) 0.50829(12) 0.0459(10) Uani 1 1 d . . . . .
H04A H 0.950172 0.404740 0.513287 0.069 Uiso 1 1 calc R U . . .
H04B H 0.880077 0.331967 0.510390 0.069 Uiso 1 1 calc R U . . .
H04C H 0.824806 0.402842 0.523668 0.069 Uiso 1 1 calc R U . . .
C04A C 0.4475(4) 0.1247(3) 0.30891(11) 0.0459(10) Uani 1 1 d . . . . .
C04B C 0.3991(4) 0.6962(3) 0.32132(12) 0.0521(12) Uani 1 1 d . . . . .
C04C C 0.4152(3) 0.6970(2) 0.38139(10) 0.0401(9) Uani 1 1 d . . . . .
H12 H 0.385764 0.647584 0.381535 0.048 Uiso 1 1 calc R U . . .
HM H 0.350826 0.730153 0.380402 0.048 Uiso 1 1 calc R U . . .
C04D C 0.8704(5) 0.2807(4) 0.24222(13) 0.0617(14) Uani 1 1 d . . . . .
H04R H 0.942112 0.282365 0.254057 0.074 Uiso 1 1 calc R U . . .
C04E C 0.6962(4) 0.5556(3) 0.22206(11) 0.0533(12) Uani 1 1 d . . . . .
C04F C 0.2941(5) 0.3397(3) 0.25828(12) 0.0547(12) Uani 1 1 d . . . . .
H04F H 0.346662 0.308808 0.249528 0.066 Uiso 1 1 calc R U . . .
C04G C 0.7896(6) 0.2359(4) 0.25313(13) 0.0672(16) Uani 1 1 d . . . . .
H04S H 0.805758 0.208899 0.272629 0.081 Uiso 1 1 calc R U . . .
C04H C 0.5561(3) 0.6042(2) 0.12465(11) 0.0393(9) Uani 1 1 d . . . . .
H5 H 0.566214 0.551927 0.123000 0.047 Uiso 1 1 calc R U . . .
HN H 0.631256 0.626236 0.128114 0.047 Uiso 1 1 calc R U . . .
C04I C 0.1165(4) 0.4009(4) 0.25314(13) 0.0578(13) Uani 1 1 d . . . . .
H04I H 0.048384 0.411312 0.240401 0.069 Uiso 1 1 calc R U . . .
C04J C 0.5788(4) 0.0198(3) 0.19199(12) 0.0510(11) Uani 1 1 d . . . . .
C04K C 0.1080(5) 0.6267(3) 0.35578(16) 0.0604(14) Uani 1 1 d . . . . .
H04D H 0.184976 0.632312 0.365560 0.091 Uiso 1 1 calc R U . . .
H04E H 0.059866 0.661969 0.365246 0.091 Uiso 1 1 calc R U . . .
H04G H 0.105599 0.633878 0.332019 0.091 Uiso 1 1 calc R U . . .
C04L C 0.4576(4) 0.2397(3) 0.18348(11) 0.0464(10) Uani 1 1 d . . . . .
H04T H 0.435055 0.233893 0.206013 0.056 Uiso 1 1 calc R U . . .
H04U H 0.464556 0.191682 0.173745 0.056 Uiso 1 1 calc R U . . .
O04M O 0.1954(5) 0.8381(3) 0.31579(17) 0.107(2) Uani 1 1 d . . . . .
C04N C 0.7194(5) 0.6702(3) 0.19418(14) 0.0582(13) Uani 1 1 d . . . . .
C04O C 0.8835(5) 0.5434(3) 0.15100(17) 0.0638(15) Uani 1 1 d . . . . .
H04V H 0.805652 0.550801 0.142275 0.096 Uiso 1 1 calc R U . . .
H04W H 0.931338 0.578812 0.141528 0.096 Uiso 1 1 calc R U . . .
H04X H 0.889529 0.548632 0.174913 0.096 Uiso 1 1 calc R U . . .
C04P C 0.1939(5) 0.3554(4) 0.24037(13) 0.0646(15) Uani 1 1 d . . . . .
H04P H 0.177626 0.335041 0.219232 0.078 Uiso 1 1 calc R U . . .
C04Q C 0.2376(5) 0.7055(4) 0.28805(13) 0.0638(15) Uani 1 1 d . . . . .
C04R C 0.3927(5) 0.6367(3) 0.30314(12) 0.0544(12) Uani 1 1 d . . . . .
C04S C 0.7163(4) 0.6456(4) 0.05843(15) 0.0638(15) Uani 1 1 d . . . . .
H6 H 0.680740 0.676103 0.041045 0.096 Uiso 1 1 calc R U . . .
HO H 0.792896 0.634461 0.053576 0.096 Uiso 1 1 calc R U . . .
HP H 0.718130 0.670743 0.079479 0.096 Uiso 1 1 calc R U . . .
C04T C 0.0770(5) 0.5358(3) 0.39851(13) 0.0575(13) Uani 1 1 d . . . . .
H04H H 0.062117 0.484902 0.401615 0.086 Uiso 1 1 calc R U . . .
H04J H 0.022611 0.564262 0.409389 0.086 Uiso 1 1 calc R U . . .
H04K H 0.152723 0.547183 0.408019 0.086 Uiso 1 1 calc R U . . .
C04U C 0.0897(5) 0.3198(3) 0.36919(17) 0.0630(15) Uani 1 1 d . . . . .
H1 H 0.157910 0.319962 0.384237 0.095 Uiso 1 1 calc R U . . .
HQ H 0.031443 0.347507 0.378734 0.095 Uiso 1 1 calc R U . . .
HR H 0.105439 0.341087 0.348224 0.095 Uiso 1 1 calc R U . . .
C04V C 0.6372(4) 0.1320(3) 0.33491(13) 0.0565(14) Uani 1 1 d . . . . .
H2 H 0.712966 0.110840 0.335653 0.068 Uiso 1 1 calc R U . . .
HS H 0.644253 0.184121 0.331679 0.068 Uiso 1 1 calc R U . . .
C04W C 0.4780(5) 0.5804(3) 0.30707(13) 0.0583(13) Uani 1 1 d . . . . .
H13 H 0.491265 0.560656 0.285321 0.070 Uiso 1 1 calc R U . . .
HT H 0.451198 0.541162 0.320574 0.070 Uiso 1 1 calc R U . . .
C04X C 0.2214(4) 0.7809(3) 0.05405(14) 0.0531(11) Uani 1 1 d . . . . .
H7 H 0.259842 0.791300 0.075647 0.080 Uiso 1 1 calc R U . . .
HU H 0.157073 0.812902 0.049951 0.080 Uiso 1 1 calc R U . . .
HV H 0.273041 0.788061 0.037116 0.080 Uiso 1 1 calc R U . . .
C04Y C 0.5183(4) 0.3253(3) 0.31208(11) 0.0457(10) Uani 1 1 d . . . . .
H04L H 0.541095 0.324659 0.289432 0.055 Uiso 1 1 calc R U . . .
H04M H 0.508326 0.275322 0.319206 0.055 Uiso 1 1 calc R U . . .
C04Z C 0.6849(5) 0.2302(3) 0.23568(12) 0.0583(13) Uani 1 1 d . . . . .
H04Z H 0.629566 0.198995 0.242851 0.070 Uiso 1 1 calc R U . . .
C050 C 0.1082(4) 0.6622(3) 0.01083(15) 0.0601(14) Uani 1 1 d . . . . .
H05O H 0.165434 0.665269 -0.004773 0.090 Uiso 1 1 calc R U . . .
H05P H 0.047330 0.695500 0.004263 0.090 Uiso 1 1 calc R U . . .
H05Q H 0.078751 0.613428 0.010988 0.090 Uiso 1 1 calc R U . . .
C051 C 0.5878(5) 0.6108(4) 0.32370(13) 0.0616(14) Uani 1 1 d . . . . .
H14 H 0.638863 0.570997 0.330580 0.074 Uiso 1 1 calc R U . . .
HW H 0.624563 0.640528 0.307790 0.074 Uiso 1 1 calc R U . . .
C052 C 0.9146(6) 0.2478(3) 0.13309(17) 0.0719(18) Uani 1 1 d . . . . .
H22 H 0.836591 0.253811 0.124230 0.108 Uiso 1 1 calc R U . . .
HX H 0.963649 0.273528 0.119215 0.108 Uiso 1 1 calc R U . . .
HY H 0.924263 0.267040 0.155431 0.108 Uiso 1 1 calc R U . . .
C053 C 0.2394(6) 0.5928(5) 0.25843(13) 0.077(2) Uani 1 1 d . . . . .
H053 H 0.273661 0.548370 0.254237 0.093 Uiso 1 1 calc R U . . .
C054 C 0.5661(4) 0.1011(4) 0.30692(12) 0.0598(15) Uani 1 1 d . . . . .
H05G H 0.570422 0.048288 0.307686 0.072 Uiso 1 1 calc R U . . .
H05H H 0.592929 0.117303 0.285978 0.072 Uiso 1 1 calc R U . . .
C055 C 0.3839(5) 0.0215(4) 0.16951(14) 0.0699(18) Uani 1 1 d . . . . .
H23 H 0.312500 -0.005271 0.168145 0.084 Uiso 1 1 calc R U . . .
HZ H 0.369543 0.070172 0.177563 0.084 Uiso 1 1 calc R U . . .
C056 C 0.3592(4) 0.0031(4) 0.11039(14) 0.0603(15) Uani 1 1 d . . . . .
C057 C 0.2812(4) 0.7281(3) 0.45129(15) 0.0588(13) Uani 1 1 d . . . . .
H15 H 0.286915 0.758632 0.432066 0.088 Uiso 1 1 calc R U . . .
H32 H 0.318038 0.751537 0.470762 0.088 Uiso 1 1 calc R U . . .
H33 H 0.202274 0.719996 0.454446 0.088 Uiso 1 1 calc R U . . .
C058 C 0.1778(5) 0.1129(3) 0.03916(18) 0.0681(17) Uani 1 1 d . . . . .
H24 H 0.210966 0.129317 0.060586 0.102 Uiso 1 1 calc R U . . .
H34 H 0.101269 0.131236 0.035343 0.102 Uiso 1 1 calc R U . . .
H35 H 0.222480 0.130401 0.021941 0.102 Uiso 1 1 calc R U . . .
C059 C 0.6112(5) 0.5049(3) 0.22312(12) 0.0562(13) Uani 1 1 d . . . . .
C05A C 0.8614(5) 0.0722(4) 0.21904(13) 0.0618(14) Uani 1 1 d . . . . .
H25 H 0.918794 0.098135 0.209728 0.074 Uiso 1 1 calc R U . . .
C05B C 0.6963(6) -0.0072(4) 0.24700(14) 0.0677(15) Uani 1 1 d . . . . .
H26 H 0.641300 -0.035159 0.256367 0.081 Uiso 1 1 calc R U . . .
C05C C 0.8076(6) 0.4912(5) 0.26233(15) 0.085(2) Uani 1 1 d . . . . .
H05R H 0.874702 0.485709 0.276241 0.102 Uiso 1 1 calc R U . . .
C05D C 0.9293(5) 0.1384(3) 0.09937(15) 0.0620(14) Uani 1 1 d . . . . .
H27 H 0.937091 0.086316 0.100412 0.093 Uiso 1 1 calc R U . . .
H36 H 0.986225 0.158275 0.086235 0.093 Uiso 1 1 calc R U . . .
H37 H 0.854747 0.150739 0.089235 0.093 Uiso 1 1 calc R U . . .
C05E C 0.3337(5) 0.5486(4) 0.17619(14) 0.0701(18) Uani 1 1 d . . . . .
H05S H 0.261536 0.526411 0.168165 0.084 Uiso 1 1 calc R U . . .
H05T H 0.319046 0.584520 0.193046 0.084 Uiso 1 1 calc R U . . .
C05F C 0.4125(5) 0.4922(4) 0.19107(15) 0.0663(15) Uani 1 1 d . . . . .
H05U H 0.383981 0.472286 0.211142 0.080 Uiso 1 1 calc R U . . .
H05V H 0.419789 0.452730 0.175294 0.080 Uiso 1 1 calc R U . . .
C05G C 1.0378(4) 0.4516(4) 0.15662(16) 0.0694(17) Uani 1 1 d . . . . .
H05D H 1.042427 0.457868 0.180467 0.104 Uiso 1 1 calc R U . . .
H05E H 1.091006 0.483842 0.147300 0.104 Uiso 1 1 calc R U . . .
H05F H 1.055961 0.402103 0.151459 0.104 Uiso 1 1 calc R U . . .
C05H C 0.2951(6) 0.8094(4) 0.32516(17) 0.0718(18) Uani 1 1 d . . . . .
C05I C 0.7965(6) 0.5481(5) 0.24274(15) 0.0751(18) Uani 1 1 d . . . . .
H05W H 0.854333 0.582646 0.242665 0.090 Uiso 1 1 calc R U . . .
C05J C 0.1407(7) 0.6104(5) 0.24179(16) 0.087(2) Uani 1 1 d . . . . .
H16 H 0.106379 0.578357 0.225956 0.104 Uiso 1 1 calc R U . . .
C05K C 0.0714(4) -0.0231(5) 0.0660(2) 0.083(2) Uani 1 1 d . . . . .
H28 H 0.077327 -0.075248 0.067102 0.125 Uiso 1 1 calc R U . . .
H38 H -0.004337 -0.009689 0.057217 0.125 Uiso 1 1 calc R U . . .
H39 H 0.087069 -0.002921 0.087992 0.125 Uiso 1 1 calc R U . . .
C05L C 0.7242(7) 0.4392(5) 0.26320(15) 0.081(2) Uani 1 1 d . . . . .
H05X H 0.736533 0.398669 0.277024 0.098 Uiso 1 1 calc R U . . .
C05M C 0.0390(6) 0.2051(4) 0.39518(19) 0.083(2) Uani 1 1 d . . . . .
H05I H 0.030872 0.153790 0.390810 0.125 Uiso 1 1 calc R U . . .
H05J H -0.026964 0.222638 0.405150 0.125 Uiso 1 1 calc R U . . .
H05K H 0.105970 0.213384 0.410210 0.125 Uiso 1 1 calc R U . . .
C05N C 0.6243(6) 0.4464(4) 0.24413(13) 0.0713(17) Uani 1 1 d . . . . .
H05Y H 0.565986 0.412418 0.245277 0.086 Uiso 1 1 calc R U . . .
C05O C 0.1355(6) 0.7254(4) 0.27081(15) 0.0718(17) Uani 1 1 d . . . . .
H17 H 0.100645 0.769786 0.274637 0.086 Uiso 1 1 calc R U . . .
C05P C 0.4691(5) -0.0158(4) 0.19368(14) 0.0672(17) Uani 1 1 d . . . . .
H29 H 0.445511 -0.012459 0.216193 0.081 Uiso 1 1 calc R U . . .
H40 H 0.474779 -0.066950 0.187886 0.081 Uiso 1 1 calc R U . . .
C05Q C -0.0493(4) 0.5400(5) 0.34738(19) 0.082(2) Uani 1 1 d . . . . .
H05A H -0.054622 0.555397 0.324416 0.123 Uiso 1 1 calc R U . . .
H05B H -0.102479 0.567276 0.359268 0.123 Uiso 1 1 calc R U . . .
H05C H -0.067037 0.488976 0.348426 0.123 Uiso 1 1 calc R U . . .
C05R C 0.8961(4) 0.7206(3) 0.48532(17) 0.0656(16) Uani 1 1 d . . . . .
H18 H 0.842623 0.718941 0.502044 0.098 Uiso 1 1 calc R U . . .
H41 H 0.954666 0.755631 0.491723 0.098 Uiso 1 1 calc R U . . .
H42 H 0.930013 0.673362 0.483302 0.098 Uiso 1 1 calc R U . . .
C05S C 0.7977(6) 0.0056(5) 0.26428(15) 0.0775(19) Uani 1 1 d . . . . .
H30 H 0.812755 -0.012755 0.285863 0.093 Uiso 1 1 calc R U . . .
C05T C 0.8779(6) 0.0454(4) 0.25003(15) 0.0757(18) Uani 1 1 d . . . . .
H31 H 0.947289 0.054287 0.262398 0.091 Uiso 1 1 calc R U . . .
C05U C 0.0685(5) 0.6708(4) 0.0837(2) 0.080(2) Uani 1 1 d . . . . .
H05Z H 0.044264 0.620784 0.082744 0.120 Uiso 1 1 calc R U . . .
H43 H 0.003656 0.701971 0.078741 0.120 Uiso 1 1 calc R U . . .
H44 H 0.103311 0.681531 0.105707 0.120 Uiso 1 1 calc R U . . .
C05V C 0.0881(7) 0.6767(5) 0.24783(18) 0.087(2) Uani 1 1 d . . . . .
H19 H 0.018820 0.687968 0.235900 0.104 Uiso 1 1 calc R U . . .
C05W C 0.7380(11) 0.8321(5) 0.1922(3) 0.123(4) Uani 1 1 d . . . . .
H05 H 0.799493 0.815259 0.207655 0.185 Uiso 1 1 calc R U . . .
H45 H 0.669789 0.836263 0.203545 0.185 Uiso 1 1 calc R U . . .
H46 H 0.757214 0.878896 0.183560 0.185 Uiso 1 1 calc R U . . .
C05X C 0.9094(6) 0.7326(4) 0.4105(2) 0.091(3) Uani 1 1 d . . . . .
H20 H 0.936771 0.683213 0.410964 0.136 Uiso 1 1 calc R U . . .
H47 H 0.973160 0.765452 0.412544 0.136 Uiso 1 1 calc R U . . .
H48 H 0.864729 0.741341 0.389625 0.136 Uiso 1 1 calc R U . . .
C05Y C 0.7193(10) 0.7804(4) 0.1647(2) 0.104(3) Uani 1 1 d . . . . .
C05Z C -0.0566(5) 0.2404(7) 0.3413(2) 0.116(4) Uani 1 1 d . . . . .
H05L H -0.047471 0.267323 0.321162 0.174 Uiso 1 1 calc R U . . .
H05M H -0.117953 0.261013 0.352429 0.174 Uiso 1 1 calc R U . . .
H05N H -0.073802 0.190424 0.335706 0.174 Uiso 1 1 calc R U . . .
C060 C 1.0597(5) 0.1550(6) 0.1494(2) 0.112(4) Uani 1 1 d . . . . .
H06J H 1.068820 0.178168 0.170909 0.168 Uiso 1 1 calc R U . . .
H06K H 1.114885 0.174157 0.135453 0.168 Uiso 1 1 calc R U . . .
H06L H 1.070868 0.103377 0.152049 0.168 Uiso 1 1 calc R U . . .
C062 C 0.1677(10) 0.9099(6) 0.3279(3) 0.124(3) Uani 1 1 d . U . . .
C063 C 0.8291(10) 0.7630(6) 0.1491(3) 0.127(4) Uani 1 1 d . . . . .
H06A H 0.851065 0.804203 0.136372 0.191 Uiso 1 1 calc R U . . .
H06B H 0.817315 0.721516 0.134640 0.191 Uiso 1 1 calc R U . . .
H06C H 0.888380 0.752386 0.166464 0.191 Uiso 1 1 calc R U . . .
C065 C 0.6277(15) 0.8101(6) 0.1401(4) 0.189(8) Uani 1 1 d . . . . .
H06D H 0.556871 0.811901 0.150311 0.283 Uiso 1 1 calc R U . . .
H06E H 0.619266 0.779054 0.120789 0.283 Uiso 1 1 calc R U . . .
H06F H 0.648142 0.858290 0.133530 0.283 Uiso 1 1 calc R U . . .
C066 C 0.2486(14) 0.9638(9) 0.3121(5) 0.198(7) Uani 1 1 d . U . . .
H06G H 0.307231 0.937040 0.302200 0.297 Uiso 1 1 calc R U . . .
H06H H 0.282797 0.995704 0.329083 0.297 Uiso 1 1 calc R U . . .
H06I H 0.205896 0.992023 0.295123 0.297 Uiso 1 1 calc R U . . .
C6 C 0.1643(14) 0.9097(9) 0.3648(4) 0.189(7) Uani 1 1 d . U . . .
H6A H 0.127564 0.866007 0.371494 0.283 Uiso 1 1 calc R U . . .
H6B H 0.122295 0.951411 0.371401 0.283 Uiso 1 1 calc R U . . .
H6C H 0.240698 0.911620 0.375400 0.283 Uiso 1 1 calc R U . . .
C8 C 0.0430(11) 0.9196(8) 0.3116(4) 0.194(7) Uani 1 1 d . U . . .
H8A H 0.042451 0.953932 0.293469 0.292 Uiso 1 1 calc R U . . .
H8B H -0.004572 0.937369 0.328049 0.292 Uiso 1 1 calc R U . . .
H8C H 0.014343 0.873527 0.303144 0.292 Uiso 1 1 calc R U . . .

loop_
_atom_site_aniso_label
_atom_site_aniso_U_11
_atom_site_aniso_U_22
_atom_site_aniso_U_33
_atom_site_aniso_U_23
_atom_site_aniso_U_13
_atom_site_aniso_U_12
Si01 0.0249(4) 0.0305(5) 0.0433(6) -0.0006(4) 0.0028(4) 0.0027(4)
Si02 0.0235(4) 0.0341(6) 0.0448(6) 0.0006(5) 0.0013(4) -0.0020(4)
Si03 0.0245(4) 0.0371(6) 0.0541(7) 0.0100(5) -0.0030(4) -0.0022(4)
Si04 0.0274(5) 0.0405(7) 0.0609(7) 0.0019(6) 0.0008(5) 0.0017(5)
Si05 0.0294(5) 0.0388(7) 0.0678(8) -0.0044(6) -0.0002(5) 0.0031(5)
Si06 0.0266(5) 0.0356(6) 0.0772(9) -0.0124(6) -0.0026(5) 0.0034(4)
O007 0.0254(11) 0.0349(14) 0.0316(13) -0.0024(11) 0.0004(9) 0.0001(10)
O008 0.0365(13) 0.0324(14) 0.0285(13) 0.0003(11) -0.0005(10) -0.0028(11)
O009 0.0249(11) 0.0356(15) 0.0337(13) 0.0018(11) 0.0015(10) -0.0007(10)
O00A 0.0392(13) 0.0193(12) 0.0372(13) 0.0008(10) 0.0036(11) -0.0013(11)
O00B 0.0324(12) 0.0328(14) 0.0289(13) 0.0002(11) 0.0031(10) -0.0024(11)
O00C 0.0396(14) 0.0194(13) 0.0372(14) -0.0001(10) 0.0019(11) 0.0000(11)
O00D 0.0374(13) 0.0312(15) 0.0345(14) 0.0036(11) 0.0004(11) 0.0033(11)
O00E 0.0438(14) 0.0228(13) 0.0340(13) 0.0009(11) -0.0003(11) -0.0037(11)
O00F 0.0315(12) 0.0345(15) 0.0330(13) -0.0001(11) 0.0026(10) 0.0039(11)
O00G 0.0295(12) 0.0383(16) 0.0419(15) 0.0072(12) -0.0011(11) 0.0057(11)
O00H 0.0293(12) 0.0348(15) 0.0478(16) 0.0011(12) -0.0013(11) 0.0001(11)
O00I 0.0274(12) 0.0404(16) 0.0357(14) 0.0041(12) -0.0004(10) -0.0009(11)
O00J 0.0363(14) 0.0409(17) 0.0403(15) -0.0069(13) -0.0018(11) -0.0031(12)
O00K 0.0463(15) 0.0257(14) 0.0373(14) 0.0001(11) 0.0035(12) 0.0038(12)
O00L 0.0272(13) 0.061(2) 0.0484(17) -0.0119(15) -0.0038(12) 0.0042(13)
O00M 0.0500(16) 0.0309(15) 0.0342(14) 0.0008(11) 0.0003(12) 0.0012(13)
O00N 0.0455(15) 0.0351(16) 0.0379(15) 0.0047(12) 0.0060(12) 0.0071(13)
O00O 0.0563(17) 0.0263(14) 0.0347(14) -0.0020(11) -0.0018(12) -0.0011(13)
O00P 0.0321(13) 0.0445(18) 0.0512(17) 0.0072(14) -0.0079(12) -0.0083(12)
O00Q 0.0290(13) 0.062(2) 0.0396(15) -0.0103(14) 0.0002(11) 0.0047(13)
O00R 0.0358(14) 0.0379(17) 0.065(2) 0.0085(15) -0.0097(14) 0.0011(13)
O00S 0.0413(15) 0.0396(17) 0.0524(18) -0.0072(14) -0.0128(13) 0.0042(13)
O00T 0.0400(16) 0.069(2) 0.0477(17) 0.0064(16) 0.0060(13) -0.0269(16)
N00U 0.0305(15) 0.0394(19) 0.0326(16) -0.0010(14) -0.0002(12) 0.0041(14)
O00V 0.0501(16) 0.0350(16) 0.0417(15) -0.0096(13) -0.0015(13) -0.0052(13)
O00W 0.0412(15) 0.060(2) 0.0453(17) -0.0117(15) -0.0075(13) 0.0139(15)
O00X 0.0436(16) 0.0434(18) 0.061(2) 0.0140(16) -0.0089(14) -0.0007(14)
O00Y 0.0473(17) 0.076(3) 0.0420(16) -0.0041(16) 0.0039(13) 0.0305(18)
N00Z 0.0293(15) 0.0359(18) 0.0339(16) 0.0027(14) 0.0026(12) 0.0053(13)
N010 0.0344(15) 0.0383(19) 0.0302(15) 0.0002(14) -0.0008(12) -0.0028(14)
N011 0.0333(16) 0.051(2) 0.0339(17) 0.0005(15) 0.0056(13) 0.0112(15)
O012 0.0377(14) 0.068(2) 0.0440(16) 0.0185(16) -0.0027(12) -0.0074(15)
N013 0.0422(17) 0.038(2) 0.0389(18) -0.0035(15) 0.0052(14) -0.0073(15)
N014 0.0359(17) 0.047(2) 0.0338(17) 0.0008(15) 0.0074(13) -0.0088(15)
O015 0.0294(14) 0.089(3) 0.0575(19) 0.0215(19) 0.0099(13) 0.0179(16)
O016 0.056(2) 0.071(3) 0.069(2) -0.013(2) 0.0064(17) 0.0250(19)
N017 0.0259(14) 0.051(2) 0.0441(19) 0.0140(16) 0.0070(13) 0.0073(15)
N018 0.068(3) 0.050(3) 0.051(2) 0.013(2) -0.0115(19) -0.010(2)
O019 0.0462(18) 0.090(3) 0.057(2) 0.014(2) -0.0034(15) -0.0255(19)
C01A 0.0320(17) 0.0258(18) 0.0358(19) 0.0013(15) -0.0015(14) 0.0005(14)
C01B 0.0334(17) 0.0237(18) 0.040(2) 0.0004(15) -0.0003(15) 0.0006(15)
C01C 0.0295(16) 0.0217(17) 0.0317(18) 0.0026(14) 0.0016(14) -0.0001(14)
O01D 0.084(3) 0.048(2) 0.074(2) -0.0004(19) -0.011(2) -0.015(2)
C01E 0.0254(16) 0.034(2) 0.0328(18) 0.0028(15) 0.0018(13) 0.0026(14)
C01F 0.0270(16) 0.0214(17) 0.0350(18) 0.0015(14) 0.0001(14) 0.0014(13)
C01G 0.0323(17) 0.0250(18) 0.0356(18) -0.0008(15) 0.0024(14) 0.0032(15)
N01H 0.0376(18) 0.071(3) 0.053(2) -0.024(2) 0.0182(17) -0.0161(19)
C01I 0.0321(17) 0.034(2) 0.0329(18) -0.0024(16) 0.0011(14) -0.0006(15)
N01J 0.0382(18) 0.075(3) 0.0429(19) 0.005(2) 0.0002(15) -0.0116(19)
N01K 0.058(2) 0.045(2) 0.048(2) -0.0034(18) 0.0033(17) 0.0029(19)
N01L 0.047(2) 0.051(2) 0.052(2) -0.0088(18) -0.0040(17) 0.0002(18)
C01M 0.0299(16) 0.034(2) 0.0333(18) 0.0007(16) 0.0042(14) 0.0026(15)
C01N 0.0302(17) 0.037(2) 0.043(2) -0.0062(18) -0.0026(15) -0.0033(16)
C01O 0.0271(16) 0.0237(17) 0.0346(18) -0.0018(15) 0.0014(13) 0.0002(14)
C01P 0.0231(15) 0.0250(18) 0.0385(19) -0.0004(15) 0.0027(13) -0.0013(13)
C01Q 0.0318(17) 0.0288(19) 0.0320(18) -0.0032(15) 0.0022(14) -0.0016(15)
C01R 0.0262(16) 0.036(2) 0.0323(17) 0.0008(15) -0.0008(13) -0.0009(15)
C01S 0.0327(18) 0.042(2) 0.0322(18) 0.0010(17) -0.0020(15) 0.0048(17)
C01T 0.0331(18) 0.035(2) 0.0350(19) 0.0025(16) 0.0052(15) 0.0042(16)
C01U 0.0247(15) 0.0295(18) 0.0331(18) -0.0058(15) 0.0078(13) -0.0005(14)
C01V 0.0364(19) 0.045(2) 0.0319(19) -0.0028(17) 0.0002(15) -0.0031(18)
C01W 0.0272(16) 0.0306(19) 0.0354(18) 0.0033(15) 0.0035(14) -0.0014(14)
C01X 0.0364(19) 0.038(2) 0.039(2) 0.0000(18) 0.0025(16) -0.0046(17)
C01Y 0.0304(16) 0.0248(18) 0.0292(17) 0.0029(14) -0.0010(13) -0.0041(14)
C01Z 0.0247(15) 0.0241(17) 0.0309(17) -0.0027(14) 0.0016(13) -0.0017(13)
C020 0.0316(18) 0.039(2) 0.040(2) -0.0024(17) -0.0014(15) 0.0097(16)
C021 0.0291(16) 0.0224(17) 0.0327(18) 0.0015(14) 0.0013(14) 0.0002(13)
C022 0.0333(17) 0.0292(19) 0.0299(17) -0.0013(15) 0.0029(14) 0.0049(15)
C023 0.0303(18) 0.044(2) 0.0351(19) 0.0045(17) -0.0027(14) -0.0092(16)
C024 0.0385(19) 0.0260(19) 0.0348(19) -0.0016(15) -0.0054(15) -0.0004(15)
C025 0.0317(17) 0.035(2) 0.0304(18) 0.0026(16) 0.0040(14) 0.0028(15)
C026 0.0243(15) 0.0245(18) 0.0375(18) 0.0048(15) 0.0008(13) -0.0007(14)
C027 0.0371(19) 0.0260(19) 0.040(2) -0.0038(16) -0.0039(16) -0.0037(15)
C028 0.0222(15) 0.031(2) 0.042(2) 0.0046(16) -0.0004(14) 0.0005(14)
C029 0.0281(16) 0.0279(18) 0.0386(19) 0.0067(15) 0.0006(14) -0.0005(14)
C02A 0.0282(17) 0.039(2) 0.0326(18) -0.0024(16) 0.0024(14) 0.0034(15)
C02B 0.0341(18) 0.0221(17) 0.0360(19) 0.0015(15) -0.0029(15) -0.0030(14)
C02C 0.036(2) 0.047(3) 0.053(2) -0.004(2) 0.0047(18) 0.0090(19)
C02D 0.041(2) 0.046(2) 0.0304(18) -0.0020(18) -0.0003(15) 0.0023(18)
C02E 0.0318(18) 0.042(2) 0.039(2) 0.0013(18) 0.0072(15) -0.0028(17)
C02F 0.0269(16) 0.0299(19) 0.0326(18) -0.0008(15) 0.0020(13) 0.0007(14)
C02G 0.0245(15) 0.0324(19) 0.0376(19) 0.0058(16) 0.0004(13) 0.0007(14)
C02H 0.0273(17) 0.059(3) 0.043(2) 0.006(2) 0.0045(15) 0.0010(18)
C02I 0.0316(17) 0.0280(19) 0.040(2) 0.0054(16) -0.0031(15) 0.0036(15)
C02J 0.0257(16) 0.045(2) 0.043(2) -0.0022(18) 0.0027(15) 0.0061(16)
C02K 0.0355(19) 0.047(2) 0.038(2) 0.0007(18) 0.0049(16) 0.0079(18)
C02L 0.0282(16) 0.0289(18) 0.0312(18) -0.0003(15) -0.0004(13) -0.0001(14)
C02M 0.0370(19) 0.032(2) 0.047(2) -0.0053(18) 0.0010(17) 0.0052(17)
C02N 0.0306(17) 0.032(2) 0.045(2) -0.0052(17) 0.0045(16) 0.0006(15)
C02O 0.0243(17) 0.040(2) 0.052(2) -0.0072(19) 0.0071(16) -0.0003(16)
C02P 0.0268(16) 0.038(2) 0.0381(19) 0.0088(17) 0.0046(14) 0.0026(15)
C02Q 0.0367(19) 0.039(2) 0.037(2) 0.0005(17) 0.0048(16) 0.0034(17)
C02R 0.041(2) 0.046(3) 0.038(2) 0.0044(19) 0.0059(17) 0.0054(19)
C02S 0.0266(18) 0.068(3) 0.047(2) -0.007(2) 0.0105(16) 0.004(2)
C02T 0.043(2) 0.052(3) 0.041(2) -0.009(2) -0.0029(17) 0.003(2)
C02U 0.0372(19) 0.035(2) 0.042(2) -0.0012(18) 0.0006(16) 0.0008(17)
C02V 0.0309(17) 0.033(2) 0.0371(19) -0.0042(16) 0.0041(14) 0.0044(15)
C02W 0.040(2) 0.036(2) 0.036(2) -0.0037(17) 0.0014(16) 0.0016(17)
C02X 0.044(2) 0.060(3) 0.036(2) 0.001(2) 0.0103(17) 0.008(2)
C02Y 0.0338(18) 0.035(2) 0.050(2) -0.0107(18) 0.0098(17) -0.0013(16)
C02Z 0.0256(17) 0.060(3) 0.044(2) -0.003(2) 0.0040(15) -0.0028(18)
O030 0.086(3) 0.044(2) 0.127(4) -0.002(2) -0.045(3) 0.004(2)
C031 0.0278(16) 0.035(2) 0.041(2) 0.0079(17) 0.0037(15) 0.0046(15)
C032 0.053(2) 0.047(3) 0.040(2) 0.000(2) 0.0066(19) -0.003(2)
C033 0.038(2) 0.046(3) 0.052(2) 0.005(2) -0.0015(18) -0.0107(19)
C034 0.0300(17) 0.041(2) 0.043(2) 0.0048(18) 0.0005(15) -0.0030(16)
C035 0.0292(16) 0.0234(17) 0.0301(17) -0.0001(14) 0.0009(13) -0.0009(14)
C036 0.036(2) 0.049(3) 0.045(2) -0.004(2) 0.0023(17) -0.0069(18)
C037 0.047(2) 0.049(3) 0.0317(19) -0.0040(18) 0.0008(17) -0.002(2)
C038 0.0273(16) 0.033(2) 0.046(2) -0.0030(17) 0.0004(15) -0.0027(15)
C039 0.0255(16) 0.047(3) 0.049(2) 0.0007(19) 0.0037(15) -0.0001(17)
O03A 0.072(3) 0.075(3) 0.124(4) -0.012(3) -0.024(3) -0.020(2)
C03B 0.0261(17) 0.044(2) 0.055(2) 0.011(2) 0.0037(16) 0.0045(17)
O03C 0.061(2) 0.216(7) 0.070(3) -0.038(4) 0.024(2) -0.083(4)
C03D 0.040(2) 0.040(2) 0.0343(19) -0.0029(17) 0.0048(16) -0.0034(18)
C03E 0.061(3) 0.055(3) 0.048(3) -0.007(2) 0.012(2) -0.008(2)
C03F 0.0335(18) 0.0279(19) 0.0391(19) 0.0027(16) -0.0023(15) 0.0009(15)
C03G 0.038(2) 0.054(3) 0.044(2) -0.003(2) 0.0020(17) 0.0038(19)
C03H 0.0346(19) 0.064(3) 0.039(2) 0.001(2) -0.0001(16) 0.014(2)
C03I 0.0304(19) 0.064(3) 0.064(3) 0.021(3) -0.0131(19) -0.001(2)
C03J 0.033(2) 0.048(3) 0.071(3) 0.006(2) 0.012(2) 0.0017(19)
C03K 0.040(2) 0.043(3) 0.063(3) -0.004(2) -0.001(2) -0.0027(19)
C03L 0.050(2) 0.052(3) 0.056(3) 0.004(2) 0.005(2) 0.000(2)
C03M 0.053(2) 0.045(3) 0.043(2) -0.004(2) 0.0063(19) 0.003(2)
C03N 0.0236(18) 0.071(4) 0.081(4) -0.015(3) -0.011(2) 0.006(2)
C03O 0.036(2) 0.066(3) 0.036(2) 0.001(2) 0.0075(16) -0.008(2)
C03P 0.037(2) 0.047(3) 0.045(2) -0.002(2) -0.0015(17) -0.0005(19)
C03Q 0.0292(17) 0.034(2) 0.040(2) -0.0019(17) -0.0005(15) 0.0008(15)
C03R 0.052(2) 0.043(3) 0.043(2) 0.004(2) -0.0041(19) -0.003(2)
C03S 0.0331(19) 0.040(2) 0.066(3) -0.002(2) -0.0025(19) -0.0007(18)
C03T 0.054(3) 0.052(3) 0.044(2) -0.002(2) 0.007(2) 0.006(2)
C03U 0.046(2) 0.043(3) 0.060(3) -0.001(2) 0.004(2) -0.003(2)
C03V 0.042(2) 0.042(2) 0.042(2) -0.0135(19) 0.0125(17) -0.0048(18)
C03W 0.052(3) 0.064(3) 0.041(2) -0.004(2) -0.0040(19) 0.006(2)
C03X 0.054(3) 0.071(4) 0.047(3) 0.005(2) 0.011(2) 0.013(3)
C03Y 0.039(2) 0.051(3) 0.064(3) -0.005(2) 0.018(2) -0.001(2)
C03Z 0.040(2) 0.063(3) 0.046(2) 0.007(2) 0.0049(18) -0.012(2)
C040 0.0283(18) 0.061(3) 0.053(3) -0.002(2) -0.0059(17) -0.0099(19)
C041 0.038(2) 0.058(3) 0.046(2) 0.001(2) 0.0029(18) -0.004(2)
C042 0.055(3) 0.085(4) 0.038(2) -0.002(2) 0.005(2) 0.015(3)
C043 0.0289(19) 0.052(3) 0.084(4) 0.013(3) 0.002(2) 0.0043(19)
C044 0.041(2) 0.068(3) 0.042(2) 0.001(2) -0.0053(18) 0.001(2)
C045 0.045(2) 0.068(3) 0.039(2) 0.000(2) -0.0046(18) 0.000(2)
C046 0.055(3) 0.046(3) 0.0314(19) 0.0000(18) 0.0025(18) 0.001(2)
C047 0.074(3) 0.072(4) 0.030(2) 0.009(2) -0.001(2) -0.027(3)
C048 0.037(2) 0.049(3) 0.060(3) 0.004(2) -0.0065(19) -0.0087(19)
C049 0.0293(18) 0.052(3) 0.054(3) 0.003(2) -0.0089(17) 0.0050(18)
C04A 0.041(2) 0.054(3) 0.043(2) 0.006(2) 0.0091(18) 0.009(2)
C04B 0.059(3) 0.053(3) 0.043(2) 0.012(2) -0.002(2) -0.011(2)
C04C 0.039(2) 0.036(2) 0.044(2) 0.0036(18) -0.0057(17) 0.0026(17)
C04D 0.061(3) 0.075(4) 0.046(3) 0.000(3) -0.012(2) 0.006(3)
C04E 0.059(3) 0.063(3) 0.036(2) -0.005(2) -0.005(2) 0.012(3)
C04F 0.065(3) 0.055(3) 0.043(2) -0.013(2) 0.001(2) -0.002(2)
C04G 0.081(4) 0.074(4) 0.044(3) 0.019(3) -0.009(3) 0.001(3)
C04H 0.0325(18) 0.039(2) 0.045(2) -0.0030(18) -0.0039(16) 0.0022(16)
C04I 0.050(3) 0.072(4) 0.050(3) -0.007(3) -0.007(2) -0.007(2)
C04J 0.054(3) 0.060(3) 0.041(2) -0.009(2) 0.015(2) -0.005(2)
C04K 0.056(3) 0.049(3) 0.080(4) 0.019(3) 0.022(3) 0.019(2)
C04L 0.052(2) 0.049(3) 0.039(2) 0.003(2) 0.0091(18) -0.011(2)
O04M 0.095(3) 0.051(3) 0.163(5) 0.004(3) -0.063(4) 0.007(2)
C04N 0.067(3) 0.055(3) 0.052(3) -0.010(2) -0.002(2) -0.009(3)
C04O 0.065(3) 0.045(3) 0.082(4) -0.013(3) 0.012(3) -0.021(3)
C04P 0.070(3) 0.080(4) 0.041(2) -0.016(3) -0.008(2) -0.002(3)
C04Q 0.071(3) 0.074(4) 0.044(3) 0.014(3) -0.008(2) -0.026(3)
C04R 0.071(3) 0.052(3) 0.041(2) 0.000(2) 0.011(2) -0.019(3)
C04S 0.031(2) 0.088(4) 0.072(3) -0.006(3) 0.002(2) -0.012(2)
C04T 0.069(3) 0.050(3) 0.055(3) 0.004(2) 0.018(2) 0.004(2)
C04U 0.052(3) 0.052(3) 0.091(4) 0.005(3) 0.033(3) 0.012(2)
C04V 0.034(2) 0.079(4) 0.057(3) 0.026(3) 0.0135(19) 0.014(2)
C04W 0.063(3) 0.064(3) 0.049(3) -0.014(2) 0.010(2) -0.006(3)
C04X 0.047(2) 0.051(3) 0.061(3) -0.004(2) 0.001(2) 0.000(2)
C04Y 0.055(2) 0.043(2) 0.039(2) -0.0071(19) 0.0072(18) 0.009(2)
C04Z 0.069(3) 0.064(3) 0.042(2) 0.008(2) 0.000(2) -0.008(3)
C050 0.041(2) 0.057(3) 0.078(4) -0.003(3) -0.019(2) 0.006(2)
C051 0.060(3) 0.075(4) 0.052(3) -0.008(3) 0.018(2) 0.000(3)
C052 0.088(4) 0.055(3) 0.079(4) -0.017(3) 0.045(3) -0.023(3)
C053 0.088(4) 0.102(5) 0.042(3) -0.010(3) 0.003(3) -0.038(4)
C054 0.042(2) 0.092(4) 0.048(3) 0.019(3) 0.016(2) 0.025(3)
C055 0.050(3) 0.103(5) 0.061(3) -0.026(3) 0.027(3) -0.019(3)
C056 0.037(2) 0.089(4) 0.057(3) -0.014(3) 0.016(2) -0.017(3)
C057 0.037(2) 0.068(4) 0.071(3) -0.002(3) 0.003(2) 0.005(2)
C058 0.060(3) 0.043(3) 0.095(4) -0.009(3) -0.034(3) 0.001(2)
C059 0.066(3) 0.060(3) 0.043(2) 0.001(2) 0.009(2) 0.013(3)
C05A 0.057(3) 0.079(4) 0.048(3) 0.008(3) -0.004(2) -0.001(3)
C05B 0.080(4) 0.075(4) 0.051(3) 0.003(3) 0.018(3) -0.003(3)
C05C 0.082(4) 0.123(7) 0.045(3) 0.003(4) -0.015(3) 0.043(5)
C05D 0.068(3) 0.049(3) 0.073(3) -0.014(3) 0.026(3) -0.009(3)
C05E 0.045(3) 0.107(5) 0.058(3) 0.019(3) 0.000(2) -0.012(3)
C05F 0.080(4) 0.064(4) 0.055(3) -0.001(3) 0.005(3) -0.021(3)
C05G 0.038(2) 0.087(5) 0.079(4) 0.011(3) -0.014(2) -0.018(3)
C05H 0.078(4) 0.054(3) 0.077(4) 0.019(3) -0.028(3) -0.014(3)
C05I 0.069(4) 0.098(5) 0.057(3) -0.007(3) -0.004(3) 0.017(4)
C05J 0.094(5) 0.107(6) 0.056(3) -0.006(4) -0.010(3) -0.048(5)
C05K 0.036(2) 0.093(5) 0.123(6) -0.008(4) 0.020(3) 0.011(3)
C05L 0.100(5) 0.093(5) 0.052(3) 0.008(3) 0.013(3) 0.039(5)
C05M 0.099(5) 0.060(4) 0.100(5) 0.008(3) 0.063(4) 0.006(4)
C05N 0.086(4) 0.083(4) 0.047(3) 0.010(3) 0.016(3) 0.021(4)
C05O 0.075(4) 0.072(4) 0.063(3) 0.015(3) -0.020(3) -0.019(3)
C05P 0.064(3) 0.089(5) 0.052(3) -0.013(3) 0.023(3) -0.028(3)
C05Q 0.037(2) 0.106(6) 0.100(5) -0.039(4) -0.008(3) 0.019(3)
C05R 0.040(2) 0.051(3) 0.099(4) 0.013(3) -0.031(3) -0.006(2)
C05S 0.083(4) 0.098(5) 0.050(3) 0.015(3) 0.000(3) 0.000(4)
C05T 0.071(4) 0.098(5) 0.056(3) 0.012(3) -0.004(3) 0.002(4)
C05U 0.049(3) 0.075(4) 0.121(6) 0.019(4) 0.030(3) 0.005(3)
C05V 0.081(4) 0.104(6) 0.071(4) 0.012(4) -0.023(3) -0.029(4)
C05W 0.170(10) 0.066(5) 0.133(8) -0.033(5) 0.009(7) -0.032(6)
C05X 0.058(3) 0.082(5) 0.140(7) -0.032(5) 0.045(4) -0.006(3)
C05Y 0.171(9) 0.034(3) 0.108(6) -0.006(4) 0.017(6) -0.023(4)
C05Z 0.031(3) 0.202(11) 0.113(6) -0.072(7) -0.004(3) 0.029(4)
C060 0.039(3) 0.191(11) 0.104(5) 0.069(6) -0.007(3) -0.029(4)
C062 0.121(7) 0.084(6) 0.158(8) -0.009(6) -0.036(6) 0.017(5)
C063 0.162(10) 0.085(7) 0.142(9) -0.005(6) 0.046(8) -0.050(7)
C065 0.282(19) 0.061(6) 0.202(13) 0.052(7) -0.100(13) -0.047(9)
C066 0.176(12) 0.119(10) 0.287(18) 0.057(12) -0.048(12) -0.007(9)
C6 0.195(13) 0.155(12) 0.211(14) -0.075(11) -0.011(11) 0.057(10)
C8 0.155(10) 0.121(10) 0.286(16) -0.037(11) -0.097(11) 0.040(8)

loop_
_atom_type_symbol
_atom_type_description
_atom_type_scat_dispersion_real
_atom_type_scat_dispersion_imag
_atom_type_scat_source
C C 0.0181 0.0091 'International Tables Vol C Tables 4.2.6.8 and 6.1.1.4'
H H 0.0000 0.0000 'International Tables Vol C Tables 4.2.6.8 and 6.1.1.4'
N N 0.0311 0.0180 'International Tables Vol C Tables 4.2.6.8 and 6.1.1.4'
O O 0.0492 0.0322 'International Tables Vol C Tables 4.2.6.8 and 6.1.1.4'
Si Si 0.2541 0.3302 'International Tables Vol C Tables 4.2.6.8 and 6.1.1.4'

loop_
_geom_angle_atom_site_label_1
_geom_angle_atom_site_label_2
_geom_angle_atom_site_label_3
_geom_angle
_geom_angle_site_symmetry_1
_geom_angle_site_symmetry_3
_geom_angle_publ_flag
C03K Si01 C022 107.5(2) . . ?
C03K Si01 C03Y 110.2(2) . . ?
C03K Si01 C049 111.3(2) . . ?
C03Y Si01 C022 111.4(2) . . ?
C03Y Si01 C049 108.4(2) . . ?
C049 Si01 C022 108.04(19) . . ?
C03J Si02 C01W 111.5(2) . . ?
C03J Si02 C03S 110.3(2) . . ?
C03J Si02 C040 108.5(2) . . ?
C03S Si02 C01W 107.99(18) . . ?
C03S Si02 C040 111.2(2) . . ?
C040 Si02 C01W 107.3(2) . . ?
C03I Si03 C029 107.60(19) . . ?
C043 Si03 C029 112.8(2) . . ?
C043 Si03 C03I 105.9(2) . . ?
C048 Si03 C029 108.25(19) . . ?
C048 Si03 C03I 108.1(3) . . ?
C048 Si03 C043 113.9(2) . . ?
C04X Si04 C034 107.7(2) . . ?
C04X Si04 C050 110.5(3) . . ?
C050 Si04 C034 106.1(2) . . ?
C05U Si04 C034 111.5(3) . . ?
C05U Si04 C04X 111.0(3) . . ?
C05U Si04 C050 110.0(3) . . ?
C03U Si05 C02M 107.9(2) . . ?
C03U Si05 C05R 110.1(3) . . ?
C03U Si05 C05X 110.6(3) . . ?
C05R Si05 C02M 107.0(2) . . ?
C05X Si05 C02M 109.2(3) . . ?
C05X Si05 C05R 111.9(4) . . ?
C03N Si06 C02N 108.3(2) . . ?
C03N Si06 C058 109.0(3) . . ?
C058 Si06 C02N 108.3(2) . . ?
C05K Si06 C02N 111.9(3) . . ?
C05K Si06 C03N 108.3(3) . . ?
C05K Si06 C058 110.9(3) . . ?
C01C O007 C022 121.4(3) . . ?
C01F O009 C01W 120.6(3) . . ?
C021 O00A H00A 109.5 . . ?
C01Z O00C H00C 109.5 . . ?
C01Y O00E H00E 109.5 . . ?
C01B O00G C034 120.6(3) . . ?
C01A O00H C02N 119.9(3) . . ?
C02B O00I C029 119.8(3) . . ?
C024 O00J C02M 121.9(3) . . ?
C01G O00K H00K 109.5 . . ?
C01S O00L C02C 120.3(3) . . ?
C02I O00M H00M 109.5 . . ?
C027 O00O H00O 109.5 . . ?
C01N O00P C033 120.5(3) . . ?
C01M O00Q C02S 120.2(3) . . ?
C01S N00U C01T 124.3(3) . . ?
C01S N00U C01V 127.5(3) . . ?
C01V N00U C01T 107.6(3) . . ?
C01M N00Z C02P 124.3(3) . . ?
C01M N00Z C02Q 127.2(3) . . ?
C02Q N00Z C02P 107.8(3) . . ?
C01N N010 C01I 123.2(3) . . ?
C01N N010 C02D 128.7(3) . . ?
C02D N010 C01I 107.7(3) . . ?
C02K N011 C025 119.3(3) . . ?
C02K N011 C02X 119.8(3) . . ?
C02X N011 C025 120.5(3) . . ?
C01X O012 C03Z 119.8(4) . . ?
C032 N013 C01X 127.6(4) . . ?
C03V N013 C01X 124.1(4) . . ?
C03V N013 C032 108.2(4) . . ?
C02E N014 C01Q 119.8(3) . . ?
C02E N014 C03O 119.7(3) . . ?
C03O N014 C01Q 120.5(3) . . ?
C03B N017 C031 119.0(3) . . ?
C03B N017 C04V 119.9(3) . . ?
C04V N017 C031 120.3(3) . . ?
C04Q N018 C04B 107.5(5) . . ?
C04Q N018 C05H 130.2(5) . . ?
C05H N018 C04B 122.1(5) . . ?
O00D C01A O00H 119.3(3) . . ?
O00D C01A C01G 123.7(3) . . ?
O00H C01A C01G 117.0(3) . . ?
O00G C01B C02I 117.1(3) . . ?
O00N C01B O00G 119.4(4) . . ?
O00N C01B C02I 123.5(3) . . ?
O007 C01C C01Z 116.4(3) . . ?
O00B C01C O007 119.1(3) . . ?
O00B C01C C01Z 124.5(3) . . ?
C04N O01D C05Y 120.7(6) . . ?
C022 C01E H01E 106.7 . . ?
C022 C01E C035 113.5(3) . . ?
C02K C01E H01E 106.7 . . ?
C02K C01E C022 109.9(3) . . ?
C02K C01E C035 112.9(3) . . ?
C035 C01E H01E 106.7 . . ?
O009 C01F C021 116.7(3) . . ?
O00F C01F O009 119.0(3) . . ?
O00F C01F C021 124.2(3) . . ?
O00K C01G C01A 108.3(3) . . ?
O00K C01G C01U 108.1(3) . . ?
O00K C01G C020 109.8(3) . . ?
C01A C01G C020 110.1(3) . . ?
C01U C01G C01A 107.7(3) . . ?
C01U C01G C020 112.7(3) . . ?
C055 N01H C02Y 119.7(4) . . ?
C056 N01H C02Y 120.3(4) . . ?
C056 N01H C055 119.9(4) . . ?
N010 C01I C01Q 124.4(3) . . ?
C03D C01I N010 109.2(3) . . ?
C03D C01I C01Q 125.4(4) . . ?
C041 N01J C03P 119.0(4) . . ?
C041 N01J C05E 119.4(4) . . ?
C05E N01J C03P 121.4(4) . . ?
C03M N01K C03R 117.8(4) . . ?
C03M N01K C051 120.4(4) . . ?
C03R N01K C051 121.7(4) . . ?
C04E N01L C02T 107.2(4) . . ?
C04N N01L C02T 128.9(5) . . ?
C04N N01L C04E 123.7(5) . . ?
O00Q C01M N00Z 110.4(3) . . ?
O00W C01M O00Q 126.5(4) . . ?
O00W C01M N00Z 123.1(4) . . ?
O00P C01N N010 110.6(4) . . ?
O00R C01N O00P 125.9(4) . . ?
O00R C01N N010 123.5(4) . . ?
C01P C01O H01O 107.3 . . ?
C021 C01O H01O 107.3 . . ?
C021 C01O C01P 111.9(3) . . ?
C021 C01O C02F 112.2(3) . . ?
C02F C01O H01O 107.3 . . ?
C02F C01O C01P 110.6(3) . . ?
C01O C01P H01P 106.4 . . ?
C01W C01P C01O 112.8(3) . . ?
C01W C01P H01P 106.4 . . ?
C02E C01P C01O 114.2(3) . . ?
C02E C01P H01P 106.4 . . ?
C02E C01P C01W 110.1(3) . . ?
N014 C01Q C01I 108.2(3) . . ?
N014 C01Q H01Q 111.1 . . ?
N014 C01Q C02F 106.4(3) . . ?
C01I C01Q H01Q 111.1 . . ?
C01I C01Q C02F 108.7(3) . . ?
C02F C01Q H01Q 111.1 . . ?
H01A C01R H01B 107.4 . . ?
C01Z C01R H01A 108.4 . . ?
C01Z C01R H01B 108.4 . . ?
C02J C01R H01A 108.4 . . ?
C02J C01R H01B 108.4 . . ?
C02J C01R C01Z 115.7(3) . . ?
O00L C01S N00U 110.0(4) . . ?
O00S C01S O00L 126.9(4) . . ?
O00S C01S N00U 123.0(4) . . ?
N00U C01T C025 123.9(3) . . ?
C02W C01T N00U 109.3(4) . . ?
C02W C01T C025 126.4(4) . . ?
C01G C01U H01U 107.1 . . ?
C01G C01U C02O 112.8(3) . . ?
C01G C01U C02V 111.3(3) . . ?
C02O C01U H01U 107.1 . . ?
C02V C01U H01U 107.1 . . ?
C02V C01U C02O 111.1(3) . . ?
N00U C01V C037 107.5(3) . . ?
C044 C01V N00U 131.7(4) . . ?
C044 C01V C037 120.8(4) . . ?
Si02 C01W H01W 108.4 . . ?
O009 C01W Si02 102.4(2) . . ?
O009 C01W C01P 111.7(3) . . ?
O009 C01W H01W 108.4 . . ?
C01P C01W Si02 117.1(3) . . ?
C01P C01W H01W 108.4 . . ?
O00X C01X O012 127.0(4) . . ?
O00X C01X N013 122.5(4) . . ?
O012 C01X N013 110.4(4) . . ?
O00E C01Y C023 109.2(3) . . ?
O00E C01Y C026 108.3(3) . . ?
O00E C01Y C02B 108.0(3) . . ?
C023 C01Y C02B 110.8(3) . . ?
C026 C01Y C023 112.6(3) . . ?
C026 C01Y C02B 107.8(3) . . ?
O00C C01Z C01C 108.8(3) . . ?
O00C C01Z C01R 109.1(3) . . ?
O00C C01Z C035 106.7(3) . . ?
C01R C01Z C01C 111.3(3) . . ?
C035 C01Z C01C 106.5(3) . . ?
C035 C01Z C01R 114.2(3) . . ?
C01G C020 H02T 108.3 . . ?
C01G C020 H02V 108.3 . . ?
H02T C020 H02V 107.4 . . ?
C02Z C020 C01G 115.8(3) . . ?
C02Z C020 H02T 108.3 . . ?
C02Z C020 H02V 108.3 . . ?
O00A C021 C01F 108.1(3) . . ?
O00A C021 C01O 107.7(3) . . ?
O00A C021 C02A 109.1(3) . . ?
C01F C021 C02A 111.4(3) . . ?
C01O C021 C01F 106.7(3) . . ?
C01O C021 C02A 113.6(3) . . ?
Si01 C022 H022 108.8 . . ?
O007 C022 Si01 102.8(2) . . ?
O007 C022 C01E 111.0(3) . . ?
O007 C022 H022 108.8 . . ?
C01E C022 Si01 116.4(3) . . ?
C01E C022 H022 108.8 . . ?
C01Y C023 H02L 108.4 . . ?
C01Y C023 H02M 108.4 . . ?
C01Y C023 C02H 115.5(3) . . ?
H02L C023 H02M 107.5 . . ?
C02H C023 H02L 108.4 . . ?
C02H C023 H02M 108.4 . . ?
O00J C024 C027 116.6(3) . . ?
O00V C024 O00J 119.0(4) . . ?
O00V C024 C027 124.4(4) . . ?
N011 C025 C01T 107.8(3) . . ?
N011 C025 H025 110.8 . . ?
N011 C025 C02L 106.0(3) . . ?
C01T C025 H025 110.8 . . ?
C01T C025 C02L 110.5(3) . . ?
C02L C025 H025 110.8 . . ?
C01Y C026 H026 106.0 . . ?
C01Y C026 C028 113.5(3) . . ?
C01Y C026 C02G 113.2(3) . . ?
C028 C026 H026 106.0 . . ?
C02G C026 H026 106.0 . . ?
C02G C026 C028 111.5(3) . . ?
O00O C027 C024 107.3(3) . . ?
O00O C027 C036 110.7(3) . . ?
O00O C027 C03F 107.9(3) . . ?
C024 C027 C036 110.1(3) . . ?
C024 C027 C03F 106.8(3) . . ?
C03F C027 C036 113.7(3) . . ?
C026 C028 H028 106.2 . . ?
C029 C028 C026 112.6(3) . . ?
C029 C028 H028 106.2 . . ?
C03B C028 C026 116.2(3) . . ?
C03B C028 H028 106.2 . . ?
C03B C028 C029 108.8(3) . . ?
Si03 C029 H029 109.7 . . ?
O00I C029 Si03 104.2(2) . . ?
O00I C029 C028 107.9(3) . . ?
O00I C029 H029 109.7 . . ?
C028 C029 Si03 115.4(3) . . ?
C028 C029 H029 109.7 . . ?
C021 C02A H02H 108.4 . . ?
C021 C02A H02I 108.4 . . ?
C021 C02A C039 115.5(3) . . ?
H02H C02A H02I 107.5 . . ?
C039 C02A H02H 108.4 . . ?
C039 C02A H02I 108.4 . . ?
O008 C02B O00I 118.8(3) . . ?
O008 C02B C01Y 124.4(3) . . ?
O00I C02B C01Y 116.8(3) . . ?
C04K C02C O00L 109.5(4) . . ?
C04T C02C O00L 109.5(4) . . ?
C04T C02C C04K 112.4(5) . . ?
C04T C02C C05Q 111.5(5) . . ?
C05Q C02C O00L 101.4(4) . . ?
C05Q C02C C04K 111.9(5) . . ?
N010 C02D C046 106.9(4) . . ?
C045 C02D N010 132.5(4) . . ?
C045 C02D C046 120.6(4) . . ?
O00T C02E N014 122.4(4) . . ?
O00T C02E C01P 121.6(4) . . ?
N014 C02E C01P 116.0(3) . . ?
C01O C02F H02J 109.4 . . ?
C01O C02F H02K 109.4 . . ?
C01Q C02F C01O 111.2(3) . . ?
C01Q C02F H02J 109.4 . . ?
C01Q C02F H02K 109.4 . . ?
H02J C02F H02K 108.0 . . ?
C026 C02G H02N 109.8 . . ?
C026 C02G H02O 109.8 . . ?
C026 C02G C031 109.3(3) . . ?
H02N C02G H02O 108.3 . . ?
C031 C02G H02N 109.8 . . ?
C031 C02G H02O 109.8 . . ?
C023 C02H H02P 109.5 . . ?
C023 C02H H02Q 109.5 . . ?
C023 C02H H02R 109.5 . . ?
H02P C02H H02Q 109.5 . . ?
H02P C02H H02R 109.5 . . ?
H02Q C02H H02R 109.5 . . ?
O00M C02I C01B 108.0(3) . . ?
O00M C02I C038 107.1(3) . . ?
O00M C02I C03H 109.8(3) . . ?
C01B C02I C038 107.8(3) . . ?
C01B C02I C03H 110.1(3) . . ?
C03H C02I C038 113.9(3) . . ?
C01R C02J H02A 109.5 . . ?
C01R C02J H02B 109.5 . . ?
C01R C02J H02C 109.5 . . ?
H02A C02J H02B 109.5 . . ?
H02A C02J H02C 109.5 . . ?
H02B C02J H02C 109.5 . . ?
O00Y C02K N011 122.4(4) . . ?
O00Y C02K C01E 121.9(4) . . ?
N011 C02K C01E 115.4(3) . . ?
C025 C02L H02D 109.5 . . ?
C025 C02L H02E 109.5 . . ?
H02D C02L H02E 108.1 . . ?
C035 C02L C025 110.8(3) . . ?
C035 C02L H02D 109.5 . . ?
C035 C02L H02E 109.5 . . ?
Si05 C02M H02S 108.4 . . ?
O00J C02M Si05 102.2(3) . . ?
O00J C02M H02S 108.4 . . ?
O00J C02M C02U 113.3(3) . . ?
C02U C02M Si05 115.9(3) . . ?
C02U C02M H02S 108.4 . . ?
Si06 C02N H02W 109.2 . . ?
O00H C02N Si06 103.0(3) . . ?
O00H C02N H02W 109.2 . . ?
O00H C02N C02O 109.8(3) . . ?
C02O C02N Si06 116.2(3) . . ?
C02O C02N H02W 109.2 . . ?
C01U C02O H02X 106.8 . . ?
C02N C02O C01U 113.0(3) . . ?
C02N C02O H02X 106.8 . . ?
C056 C02O C01U 114.4(4) . . ?
C056 C02O C02N 108.6(4) . . ?
C056 C02O H02X 106.8 . . ?
N00Z C02P C031 124.2(3) . . ?
C04A C02P N00Z 109.2(4) . . ?
C04A C02P C031 126.5(4) . . ?
N00Z C02Q C02R 107.1(4) . . ?
C03G C02Q N00Z 132.1(4) . . ?
C03G C02Q C02R 120.8(4) . . ?
C02Q C02R C04A 106.9(4) . . ?
C03X C02R C02Q 119.9(4) . . ?
C03X C02R C04A 133.2(4) . . ?
O00Q C02S C04U 109.1(4) . . ?
O00Q C02S C05M 110.2(4) . . ?
O00Q C02S C05Z 101.5(4) . . ?
C05M C02S C04U 112.1(5) . . ?
C05M C02S C05Z 111.4(6) . . ?
C05Z C02S C04U 111.9(6) . . ?
N01L C02T C03P 125.8(5) . . ?
C03T C02T N01L 108.5(4) . . ?
C03T C02T C03P 124.7(4) . . ?
C02M C02U H02U 106.6 . . ?
C02M C02U C03F 112.8(3) . . ?
C03F C02U H02U 106.6 . . ?
C03M C02U C02M 111.0(4) . . ?
C03M C02U H02U 106.6 . . ?
C03M C02U C03F 112.8(4) . . ?
C01U C02V H02Y 109.3 . . ?
C01U C02V H 109.3 . . ?
H02Y C02V H 107.9 . . ?
C02Y C02V C01U 111.8(3) . . ?
C02Y C02V H02Y 109.3 . . ?
C02Y C02V H 109.3 . . ?
C01T C02W C037 108.2(4) . . ?
C01T C02W C04Y 122.1(4) . . ?
C037 C02W C04Y 129.7(4) . . ?
N011 C02X H02F 109.4 . . ?
N011 C02X H02G 109.4 . . ?
N011 C02X C04Y 111.3(4) . . ?
H02F C02X H02G 108.0 . . ?
C04Y C02X H02F 109.4 . . ?
C04Y C02X H02G 109.4 . . ?
N01H C02Y C02V 105.8(3) . . ?
N01H C02Y H02Z 111.1 . . ?
N01H C02Y C03V 108.3(4) . . ?
C02V C02Y H02Z 111.1 . . ?
C03V C02Y C02V 109.4(3) . . ?
C03V C02Y H02Z 111.1 . . ?
C020 C02Z H02 109.5 . . ?
C020 C02Z HA 109.5 . . ?
C020 C02Z HB 109.5 . . ?
H02 C02Z HA 109.5 . . ?
H02 C02Z HB 109.5 . . ?
HA C02Z HB 109.5 . . ?
N017 C031 C02G 105.9(3) . . ?
N017 C031 C02P 108.2(3) . . ?
N017 C031 H031 110.4 . . ?
C02G C031 H031 110.4 . . ?
C02P C031 C02G 111.4(3) . . ?
C02P C031 H031 110.4 . . ?
N013 C032 C03E 107.7(4) . . ?
C05A C032 N013 132.8(5) . . ?
C05A C032 C03E 119.5(5) . . ?
O00P C033 C04O 108.1(4) . . ?
O00P C033 C05G 101.5(4) . . ?
C03L C033 O00P 110.9(4) . . ?
C03L C033 C04O 112.2(5) . . ?
C03L C033 C05G 111.0(5) . . ?
C05G C033 C04O 112.5(5) . . ?
Si04 C034 H034 108.6 . . ?
O00G C034 Si04 102.0(3) . . ?
O00G C034 H034 108.6 . . ?
O00G C034 C03Q 112.4(3) . . ?
C03Q C034 Si04 116.3(3) . . ?
C03Q C034 H034 108.6 . . ?
C01E C035 H035 106.9 . . ?
C01Z C035 C01E 111.4(3) . . ?
C01Z C035 C02L 112.8(3) . . ?
C01Z C035 H035 106.9 . . ?
C02L C035 C01E 111.6(3) . . ?
C02L C035 H035 106.9 . . ?
C027 C036 H8 108.1 . . ?
C027 C036 HC 108.1 . . ?
H8 C036 HC 107.3 . . ?
C057 C036 C027 116.6(4) . . ?
C057 C036 H8 108.1 . . ?
C057 C036 HC 108.1 . . ?
C01V C037 C02W 107.4(4) . . ?
C04F C037 C01V 119.7(4) . . ?
C04F C037 C02W 132.9(5) . . ?
C02I C038 H038 108.2 . . ?
C02I C038 C03Q 111.1(3) . . ?
C02I C038 C04H 110.8(3) . . ?
C03Q C038 H038 108.2 . . ?
C04H C038 H038 108.2 . . ?
C04H C038 C03Q 110.3(3) . . ?
C02A C039 H03G 109.5 . . ?
C02A C039 H03H 109.5 . . ?
C02A C039 H03I 109.5 . . ?
H03G C039 H03H 109.5 . . ?
H03G C039 H03I 109.5 . . ?
H03H C039 H03I 109.5 . . ?
O015 C03B N017 121.6(4) . . ?
O015 C03B C028 119.2(4) . . ?
N017 C03B C028 119.2(3) . . ?
C01I C03D C046 108.4(4) . . ?
C01I C03D C04L 122.3(4) . . ?
C046 C03D C04L 129.3(4) . . ?
C032 C03E C04J 106.4(4) . . ?
C05B C03E C032 120.2(5) . . ?
C05B C03E C04J 133.3(5) . . ?
C027 C03F C02U 110.2(3) . . ?
C027 C03F H9 108.1 . . ?
C027 C03F C04C 111.6(3) . . ?
C02U C03F H9 108.1 . . ?
C04C C03F C02U 110.8(3) . . ?
C04C C03F H9 108.1 . . ?
C02Q C03G H03U 121.2 . . ?
C03W C03G C02Q 117.6(4) . . ?
C03W C03G H03U 121.2 . . ?
C02I C03H H03 108.4 . . ?
C02I C03H HD 108.4 . . ?
C02I C03H C04S 115.6(4) . . ?
H03 C03H HD 107.4 . . ?
C04S C03H H03 108.4 . . ?
C04S C03H HD 108.4 . . ?
Si03 C03I H03V 109.5 . . ?
Si03 C03I H03W 109.5 . . ?
Si03 C03I H03X 109.5 . . ?
H03V C03I H03W 109.5 . . ?
H03V C03I H03X 109.5 . . ?
H03W C03I H03X 109.5 . . ?
Si02 C03J H03J 109.5 . . ?
Si02 C03J H03K 109.5 . . ?
Si02 C03J H03L 109.5 . . ?
H03J C03J H03K 109.5 . . ?
H03J C03J H03L 109.5 . . ?
H03K C03J H03L 109.5 . . ?
Si01 C03K H03A 109.5 . . ?
Si01 C03K H03B 109.5 . . ?
Si01 C03K H03C 109.5 . . ?
H03A C03K H03B 109.5 . . ?
H03A C03K H03C 109.5 . . ?
H03B C03K H03C 109.5 . . ?
C033 C03L H03M 109.5 . . ?
C033 C03L H03N 109.5 . . ?
C033 C03L H03O 109.5 . . ?
H03M C03L H03N 109.5 . . ?
H03M C03L H03O 109.5 . . ?
H03N C03L H03O 109.5 . . ?
O016 C03M N01K 123.2(4) . . ?
O016 C03M C02U 121.4(4) . . ?
N01K C03M C02U 115.2(4) . . ?
Si06 C03N H21 109.5 . . ?
Si06 C03N HE 109.5 . . ?
Si06 C03N HF 109.5 . . ?
H21 C03N HE 109.5 . . ?
H21 C03N HF 109.5 . . ?
HE C03N HF 109.5 . . ?
N014 C03O H03P 109.4 . . ?
N014 C03O H03Q 109.4 . . ?
N014 C03O C04L 111.1(4) . . ?
H03P C03O H03Q 108.0 . . ?
C04L C03O H03P 109.4 . . ?
C04L C03O H03Q 109.4 . . ?
N01J C03P C02T 106.3(4) . . ?
N01J C03P H3 111.2 . . ?
N01J C03P C04H 107.8(4) . . ?
C02T C03P H3 111.2 . . ?
C04H C03P C02T 109.1(4) . . ?
C04H C03P H3 111.2 . . ?
C034 C03Q C038 113.1(3) . . ?
C034 C03Q H4 106.7 . . ?
C038 C03Q H4 106.7 . . ?
C041 C03Q C034 109.1(3) . . ?
C041 C03Q C038 114.1(3) . . ?
C041 C03Q H4 106.7 . . ?
N01K C03R H10 110.3 . . ?
N01K C03R C04B 110.0(4) . . ?
N01K C03R C04C 107.5(4) . . ?
C04B C03R H10 110.3 . . ?
C04B C03R C04C 108.5(4) . . ?
C04C C03R H10 110.3 . . ?
Si02 C03S H03R 109.5 . . ?
Si02 C03S H03S 109.5 . . ?
Si02 C03S H03T 109.5 . . ?
H03R C03S H03S 109.5 . . ?
H03R C03S H03T 109.5 . . ?
H03S C03S H03T 109.5 . . ?
C02T C03T C059 109.4(5) . . ?
C02T C03T C05F 123.1(5) . . ?
C059 C03T C05F 127.5(5) . . ?
Si05 C03U H11 109.5 . . ?
Si05 C03U HG 109.5 . . ?
Si05 C03U HH 109.5 . . ?
H11 C03U HG 109.5 . . ?
H11 C03U HH 109.5 . . ?
HG C03U HH 109.5 . . ?
N013 C03V C02Y 124.0(4) . . ?
C04J C03V N013 109.0(4) . . ?
C04J C03V C02Y 126.2(4) . . ?
C03G C03W H03Y 118.5 . . ?
C03G C03W C042 122.9(5) . . ?
C042 C03W H03Y 118.5 . . ?
C02R C03X H03Z 120.4 . . ?
C02R C03X C042 119.2(4) . . ?
C042 C03X H03Z 120.4 . . ?
Si01 C03Y H03D 109.5 . . ?
Si01 C03Y H03E 109.5 . . ?
Si01 C03Y H03F 109.5 . . ?
H03D C03Y H03E 109.5 . . ?
H03D C03Y H03F 109.5 . . ?
H03E C03Y H03F 109.5 . . ?
O012 C03Z C052 109.7(4) . . ?
O012 C03Z C05D 110.1(4) . . ?
O012 C03Z C060 102.7(4) . . ?
C05D C03Z C052 110.2(5) . . ?
C060 C03Z C052 112.7(6) . . ?
C060 C03Z C05D 111.2(6) . . ?
Si02 C040 H04N 109.5 . . ?
Si02 C040 H04O 109.5 . . ?
Si02 C040 H04Q 109.5 . . ?
H04N C040 H04O 109.5 . . ?
H04N C040 H04Q 109.5 . . ?
H04O C040 H04Q 109.5 . . ?
O019 C041 N01J 122.1(4) . . ?
O019 C041 C03Q 121.3(4) . . ?
N01J C041 C03Q 116.3(4) . . ?
C03W C042 H042 120.2 . . ?
C03X C042 C03W 119.6(5) . . ?
C03X C042 H042 120.2 . . ?
Si03 C043 H04Y 109.5 . . ?
Si03 C043 HI 109.5 . . ?
Si03 C043 HJ 109.5 . . ?
H04Y C043 HI 109.5 . . ?
H04Y C043 HJ 109.5 . . ?
HI C043 HJ 109.5 . . ?
C01V C044 H044 120.9 . . ?
C04I C044 C01V 118.2(5) . . ?
C04I C044 H044 120.9 . . ?
C02D C045 H045 120.8 . . ?
C04D C045 C02D 118.4(5) . . ?
C04D C045 H045 120.8 . . ?
C02D C046 C03D 107.8(4) . . ?
C04Z C046 C02D 120.1(5) . . ?
C04Z C046 C03D 132.1(5) . . ?
C04Q C047 C04R 106.5(5) . . ?
C053 C047 C04Q 119.2(6) . . ?
C053 C047 C04R 134.3(7) . . ?
Si03 C048 H04 109.5 . . ?
Si03 C048 HK 109.5 . . ?
Si03 C048 HL 109.5 . . ?
H04 C048 HK 109.5 . . ?
H04 C048 HL 109.5 . . ?
HK C048 HL 109.5 . . ?
Si01 C049 H04A 109.5 . . ?
Si01 C049 H04B 109.5 . . ?
Si01 C049 H04C 109.5 . . ?
H04A C049 H04B 109.5 . . ?
H04A C049 H04C 109.5 . . ?
H04B C049 H04C 109.5 . . ?
C02P C04A C02R 109.0(4) . . ?
C02P C04A C054 121.5(4) . . ?
C02R C04A C054 129.5(4) . . ?
N018 C04B C03R 124.1(5) . . ?
C04R C04B N018 109.8(5) . . ?
C04R C04B C03R 124.9(5) . . ?
C03F C04C H12 109.3 . . ?
C03F C04C HM 109.3 . . ?
C03R C04C C03F 111.6(4) . . ?
C03R C04C H12 109.3 . . ?
C03R C04C HM 109.3 . . ?
H12 C04C HM 108.0 . . ?
C045 C04D H04R 118.9 . . ?
C045 C04D C04G 122.1(5) . . ?
C04G C04D H04R 118.9 . . ?
N01L C04E C05I 131.4(6) . . ?
C059 C04E N01L 108.7(4) . . ?
C059 C04E C05I 119.9(6) . . ?
C037 C04F H04F 120.3 . . ?
C04P C04F C037 119.3(5) . . ?
C04P C04F H04F 120.3 . . ?
C04D C04G H04S 119.8 . . ?
C04D C04G C04Z 120.4(5) . . ?
C04Z C04G H04S 119.8 . . ?
C038 C04H H5 109.1 . . ?
C038 C04H HN 109.1 . . ?
C03P C04H C038 112.6(3) . . ?
C03P C04H H5 109.1 . . ?
C03P C04H HN 109.1 . . ?
H5 C04H HN 107.8 . . ?
C044 C04I H04I 119.2 . . ?
C044 C04I C04P 121.5(5) . . ?
C04P C04I H04I 119.2 . . ?
C03E C04J C05P 129.6(5) . . ?
C03V C04J C03E 108.6(4) . . ?
C03V C04J C05P 121.7(5) . . ?
C02C C04K H04D 109.5 . . ?
C02C C04K H04E 109.5 . . ?
C02C C04K H04G 109.5 . . ?
H04D C04K H04E 109.5 . . ?
H04D C04K H04G 109.5 . . ?
H04E C04K H04G 109.5 . . ?
C03D C04L C03O 108.4(4) . . ?
C03D C04L H04T 110.0 . . ?
C03D C04L H04U 110.0 . . ?
C03O C04L H04T 110.0 . . ?
C03O C04L H04U 110.0 . . ?
H04T C04L H04U 108.4 . . ?
C05H O04M C062 119.4(6) . . ?
O01D C04N N01L 113.3(5) . . ?
O03A C04N O01D 125.8(6) . . ?
O03A C04N N01L 120.9(6) . . ?
C033 C04O H04V 109.5 . . ?
C033 C04O H04W 109.5 . . ?
C033 C04O H04X 109.5 . . ?
H04V C04O H04W 109.5 . . ?
H04V C04O H04X 109.5 . . ?
H04W C04O H04X 109.5 . . ?
C04F C04P C04I 120.5(5) . . ?
C04F C04P H04P 119.8 . . ?
C04I C04P H04P 119.8 . . ?
N018 C04Q C047 107.7(5) . . ?
N018 C04Q C05O 130.9(7) . . ?
C05O C04Q C047 121.4(6) . . ?
C047 C04R C04W 129.4(5) . . ?
C04B C04R C047 108.5(5) . . ?
C04B C04R C04W 122.1(5) . . ?
C03H C04S H6 109.5 . . ?
C03H C04S HO 109.5 . . ?
C03H C04S HP 109.5 . . ?
H6 C04S HO 109.5 . . ?
H6 C04S HP 109.5 . . ?
HO C04S HP 109.5 . . ?
C02C C04T H04H 109.5 . . ?
C02C C04T H04J 109.5 . . ?
C02C C04T H04K 109.5 . . ?
H04H C04T H04J 109.5 . . ?
H04H C04T H04K 109.5 . . ?
H04J C04T H04K 109.5 . . ?
C02S C04U H1 109.5 . . ?
C02S C04U HQ 109.5 . . ?
C02S C04U HR 109.5 . . ?
H1 C04U HQ 109.5 . . ?
H1 C04U HR 109.5 . . ?
HQ C04U HR 109.5 . . ?
N017 C04V H2 109.4 . . ?
N017 C04V HS 109.4 . . ?
N017 C04V C054 111.3(4) . . ?
H2 C04V HS 108.0 . . ?
C054 C04V H2 109.4 . . ?
C054 C04V HS 109.4 . . ?
C04R C04W H13 109.6 . . ?
C04R C04W HT 109.6 . . ?
C04R C04W C051 110.1(5) . . ?
H13 C04W HT 108.1 . . ?
C051 C04W H13 109.6 . . ?
C051 C04W HT 109.6 . . ?
Si04 C04X H7 109.5 . . ?
Si04 C04X HU 109.5 . . ?
Si04 C04X HV 109.5 . . ?
H7 C04X HU 109.5 . . ?
H7 C04X HV 109.5 . . ?
HU C04X HV 109.5 . . ?
C02W C04Y C02X 108.2(4) . . ?
C02W C04Y H04L 110.1 . . ?
C02W C04Y H04M 110.1 . . ?
C02X C04Y H04L 110.1 . . ?
C02X C04Y H04M 110.1 . . ?
H04L C04Y H04M 108.4 . . ?
C046 C04Z H04Z 120.8 . . ?
C04G C04Z C046 118.4(5) . . ?
C04G C04Z H04Z 120.8 . . ?
Si04 C050 H05O 109.5 . . ?
Si04 C050 H05P 109.5 . . ?
Si04 C050 H05Q 109.5 . . ?
H05O C050 H05P 109.5 . . ?
H05O C050 H05Q 109.5 . . ?
H05P C050 H05Q 109.5 . . ?
N01K C051 C04W 111.2(4) . . ?
N01K C051 H14 109.4 . . ?
N01K C051 HW 109.4 . . ?
C04W C051 H14 109.4 . . ?
C04W C051 HW 109.4 . . ?
H14 C051 HW 108.0 . . ?
C03Z C052 H22 109.5 . . ?
C03Z C052 HX 109.5 . . ?
C03Z C052 HY 109.5 . . ?
H22 C052 HX 109.5 . . ?
H22 C052 HY 109.5 . . ?
HX C052 HY 109.5 . . ?
C047 C053 H053 119.7 . . ?
C05J C053 C047 120.5(8) . . ?
C05J C053 H053 119.7 . . ?
C04A C054 H05G 109.9 . . ?
C04A C054 H05H 109.9 . . ?
C04V C054 C04A 109.1(4) . . ?
C04V C054 H05G 109.9 . . ?
C04V C054 H05H 109.9 . . ?
H05G C054 H05H 108.3 . . ?
N01H C055 H23 109.4 . . ?
N01H C055 HZ 109.4 . . ?
N01H C055 C05P 111.3(5) . . ?
H23 C055 HZ 108.0 . . ?
C05P C055 H23 109.4 . . ?
C05P C055 HZ 109.4 . . ?
N01H C056 C02O 117.6(4) . . ?
O03C C056 N01H 122.1(5) . . ?
O03C C056 C02O 120.0(5) . . ?
C036 C057 H15 109.5 . . ?
C036 C057 H32 109.5 . . ?
C036 C057 H33 109.5 . . ?
H15 C057 H32 109.5 . . ?
H15 C057 H33 109.5 . . ?
H32 C057 H33 109.5 . . ?
Si06 C058 H24 109.5 . . ?
Si06 C058 H34 109.5 . . ?
Si06 C058 H35 109.5 . . ?
H24 C058 H34 109.5 . . ?
H24 C058 H35 109.5 . . ?
H34 C058 H35 109.5 . . ?
C04E C059 C03T 106.2(5) . . ?
C05N C059 C03T 133.1(6) . . ?
C05N C059 C04E 120.7(6) . . ?
C032 C05A H25 120.8 . . ?
C05T C05A C032 118.4(6) . . ?
C05T C05A H25 120.8 . . ?
C03E C05B H26 120.3 . . ?
C05S C05B C03E 119.5(6) . . ?
C05S C05B H26 120.3 . . ?
C05I C05C H05R 118.7 . . ?
C05I C05C C05L 122.6(6) . . ?
C05L C05C H05R 118.7 . . ?
C03Z C05D H27 109.5 . . ?
C03Z C05D H36 109.5 . . ?
C03Z C05D H37 109.5 . . ?
H27 C05D H36 109.5 . . ?
H27 C05D H37 109.5 . . ?
H36 C05D H37 109.5 . . ?
N01J C05E H05S 109.7 . . ?
N01J C05E H05T 109.7 . . ?
N01J C05E C05F 109.7(5) . . ?
H05S C05E H05T 108.2 . . ?
C05F C05E H05S 109.7 . . ?
C05F C05E H05T 109.7 . . ?
C03T C05F C05E 106.9(5) . . ?
C03T C05F H05U 110.3 . . ?
C03T C05F H05V 110.3 . . ?
C05E C05F H05U 110.3 . . ?
C05E C05F H05V 110.3 . . ?
H05U C05F H05V 108.6 . . ?
C033 C05G H05D 109.5 . . ?
C033 C05G H05E 109.5 . . ?
C033 C05G H05F 109.5 . . ?
H05D C05G H05E 109.5 . . ?
H05D C05G H05F 109.5 . . ?
H05E C05G H05F 109.5 . . ?
O030 C05H N018 125.0(6) . . ?
O030 C05H O04M 123.6(7) . . ?
O04M C05H N018 111.4(5) . . ?
C04E C05I H05W 120.9 . . ?
C05C C05I C04E 118.3(8) . . ?
C05C C05I H05W 120.9 . . ?
C053 C05J H16 119.8 . . ?
C053 C05J C05V 120.5(7) . . ?
C05V C05J H16 119.8 . . ?
Si06 C05K H28 109.5 . . ?
Si06 C05K H38 109.5 . . ?
Si06 C05K H39 109.5 . . ?
H28 C05K H38 109.5 . . ?
H28 C05K H39 109.5 . . ?
H38 C05K H39 109.5 . . ?
C05C C05L H05X 119.8 . . ?
C05N C05L C05C 120.4(7) . . ?
C05N C05L H05X 119.8 . . ?
C02S C05M H05I 109.5 . . ?
C02S C05M H05J 109.5 . . ?
C02S C05M H05K 109.5 . . ?
H05I C05M H05J 109.5 . . ?
H05I C05M H05K 109.5 . . ?
H05J C05M H05K 109.5 . . ?
C059 C05N H05Y 120.9 . . ?
C05L C05N C059 118.1(7) . . ?
C05L C05N H05Y 120.9 . . ?
C04Q C05O H17 121.6 . . ?
C05V C05O C04Q 116.7(7) . . ?
C05V C05O H17 121.6 . . ?
C04J C05P C055 108.1(5) . . ?
C04J C05P H29 110.1 . . ?
C04J C05P H40 110.1 . . ?
C055 C05P H29 110.1 . . ?
C055 C05P H40 110.1 . . ?
H29 C05P H40 108.4 . . ?
C02C C05Q H05A 109.5 . . ?
C02C C05Q H05B 109.5 . . ?
C02C C05Q H05C 109.5 . . ?
H05A C05Q H05B 109.5 . . ?
H05A C05Q H05C 109.5 . . ?
H05B C05Q H05C 109.5 . . ?
Si05 C05R H18 109.5 . . ?
Si05 C05R H41 109.5 . . ?
Si05 C05R H42 109.5 . . ?
H18 C05R H41 109.5 . . ?
H18 C05R H42 109.5 . . ?
H41 C05R H42 109.5 . . ?
C05B C05S H30 120.2 . . ?
C05B C05S C05T 119.6(6) . . ?
C05T C05S H30 120.2 . . ?
C05A C05T C05S 122.7(6) . . ?
C05A C05T H31 118.6 . . ?
C05S C05T H31 118.6 . . ?
Si04 C05U H05Z 109.5 . . ?
Si04 C05U H43 109.5 . . ?
Si04 C05U H44 109.5 . . ?
H05Z C05U H43 109.5 . . ?
H05Z C05U H44 109.5 . . ?
H43 C05U H44 109.5 . . ?
C05J C05V H19 119.1 . . ?
C05O C05V C05J 121.8(7) . . ?
C05O C05V H19 119.1 . . ?
H05 C05W H45 109.5 . . ?
H05 C05W H46 109.5 . . ?
H45 C05W H46 109.5 . . ?
C05Y C05W H05 109.5 . . ?
C05Y C05W H45 109.5 . . ?
C05Y C05W H46 109.5 . . ?
Si05 C05X H20 109.5 . . ?
Si05 C05X H47 109.5 . . ?
Si05 C05X H48 109.5 . . ?
H20 C05X H47 109.5 . . ?
H20 C05X H48 109.5 . . ?
H47 C05X H48 109.5 . . ?
O01D C05Y C05W 112.4(8) . . ?
O01D C05Y C063 110.2(7) . . ?
O01D C05Y C065 100.4(8) . . ?
C05W C05Y C063 111.8(10) . . ?
C05W C05Y C065 108.3(10) . . ?
C065 C05Y C063 113.2(11) . . ?
C02S C05Z H05L 109.5 . . ?
C02S C05Z H05M 109.5 . . ?
C02S C05Z H05N 109.5 . . ?
H05L C05Z H05M 109.5 . . ?
H05L C05Z H05N 109.5 . . ?
H05M C05Z H05N 109.5 . . ?
C03Z C060 H06J 109.5 . . ?
C03Z C060 H06K 109.5 . . ?
C03Z C060 H06L 109.5 . . ?
H06J C060 H06K 109.5 . . ?
H06J C060 H06L 109.5 . . ?
H06K C060 H06L 109.5 . . ?
O04M C062 C066 106.2(12) . . ?
O04M C062 C6 111.0(10) . . ?
O04M C062 C8 101.2(9) . . ?
C066 C062 C8 110.2(11) . . ?
C6 C062 C066 118.8(13) . . ?
C6 C062 C8 108.0(12) . . ?
C05Y C063 H06A 109.5 . . ?
C05Y C063 H06B 109.5 . . ?
C05Y C063 H06C 109.5 . . ?
H06A C063 H06B 109.5 . . ?
H06A C063 H06C 109.5 . . ?
H06B C063 H06C 109.5 . . ?
C05Y C065 H06D 109.5 . . ?
C05Y C065 H06E 109.5 . . ?
C05Y C065 H06F 109.5 . . ?
H06D C065 H06E 109.5 . . ?
H06D C065 H06F 109.5 . . ?
H06E C065 H06F 109.5 . . ?
C062 C066 H06G 109.5 . . ?
C062 C066 H06H 109.5 . . ?
C062 C066 H06I 109.5 . . ?
H06G C066 H06H 109.5 . . ?
H06G C066 H06I 109.5 . . ?
H06H C066 H06I 109.5 . . ?
C062 C6 H6A 109.5 . . ?
C062 C6 H6B 109.5 . . ?
C062 C6 H6C 109.5 . . ?
H6A C6 H6B 109.5 . . ?
H6A C6 H6C 109.5 . . ?
H6B C6 H6C 109.5 . . ?
C062 C8 H8A 109.5 . . ?
C062 C8 H8B 109.5 . . ?
C062 C8 H8C 109.5 . . ?
H8A C8 H8B 109.5 . . ?
H8A C8 H8C 109.5 . . ?
H8B C8 H8C 109.5 . . ?

loop_
_geom_bond_atom_site_label_1
_geom_bond_atom_site_label_2
_geom_bond_distance
_geom_bond_site_symmetry_2
_geom_bond_publ_flag
Si01 C022 1.904(4) . ?
Si01 C03K 1.848(5) . ?
Si01 C03Y 1.858(4) . ?
Si01 C049 1.877(5) . ?
Si02 C01W 1.911(4) . ?
Si02 C03J 1.853(5) . ?
Si02 C03S 1.876(5) . ?
Si02 C040 1.879(5) . ?
Si03 C029 1.936(4) . ?
Si03 C03I 1.890(5) . ?
Si03 C043 1.867(5) . ?
Si03 C048 1.859(5) . ?
Si04 C034 1.900(4) . ?
Si04 C04X 1.871(6) . ?
Si04 C050 1.878(6) . ?
Si04 C05U 1.866(6) . ?
Si05 C02M 1.893(5) . ?
Si05 C03U 1.848(5) . ?
Si05 C05R 1.874(6) . ?
Si05 C05X 1.856(7) . ?
Si06 C02N 1.927(4) . ?
Si06 C03N 1.877(6) . ?
Si06 C058 1.881(6) . ?
Si06 C05K 1.873(7) . ?
O007 C01C 1.330(4) . ?
O007 C022 1.473(4) . ?
O008 C02B 1.198(5) . ?
O009 C01F 1.338(4) . ?
O009 C01W 1.470(4) . ?
O00A H00A 0.8400 . ?
O00A C021 1.445(4) . ?
O00B C01C 1.215(4) . ?
O00C H00C 0.8400 . ?
O00C C01Z 1.439(4) . ?
O00D C01A 1.211(5) . ?
O00E H00E 0.8400 . ?
O00E C01Y 1.429(5) . ?
O00F C01F 1.213(5) . ?
O00G C01B 1.331(5) . ?
O00G C034 1.479(5) . ?
O00H C01A 1.327(5) . ?
O00H C02N 1.484(5) . ?
O00I C029 1.479(5) . ?
O00I C02B 1.333(5) . ?
O00J C024 1.339(5) . ?
O00J C02M 1.473(5) . ?
O00K H00K 0.8400 . ?
O00K C01G 1.426(5) . ?
O00L C01S 1.325(5) . ?
O00L C02C 1.505(5) . ?
O00M H00M 0.8400 . ?
O00M C02I 1.423(5) . ?
O00N C01B 1.212(5) . ?
O00O H00O 0.8400 . ?
O00O C027 1.420(5) . ?
O00P C01N 1.333(5) . ?
O00P C033 1.498(5) . ?
O00Q C01M 1.322(5) . ?
O00Q C02S 1.488(5) . ?
O00R C01N 1.204(5) . ?
O00S C01S 1.205(5) . ?
O00T C02E 1.232(5) . ?
N00U C01S 1.392(5) . ?
N00U C01T 1.427(5) . ?
N00U C01V 1.404(5) . ?
O00V C024 1.206(5) . ?
O00W C01M 1.196(5) . ?
O00X C01X 1.195(5) . ?
O00Y C02K 1.230(5) . ?
N00Z C01M 1.399(5) . ?
N00Z C02P 1.422(5) . ?
N00Z C02Q 1.404(5) . ?
N010 C01I 1.426(5) . ?
N010 C01N 1.392(6) . ?
N010 C02D 1.414(5) . ?
N011 C025 1.477(5) . ?
N011 C02K 1.367(5) . ?
N011 C02X 1.459(5) . ?
O012 C01X 1.327(5) . ?
O012 C03Z 1.477(5) . ?
N013 C01X 1.409(6) . ?
N013 C032 1.405(6) . ?
N013 C03V 1.402(6) . ?
N014 C01Q 1.478(5) . ?
N014 C02E 1.347(6) . ?
N014 C03O 1.469(5) . ?
O015 C03B 1.245(5) . ?
O016 C03M 1.243(6) . ?
N017 C031 1.487(5) . ?
N017 C03B 1.345(6) . ?
N017 C04V 1.466(6) . ?
N018 C04B 1.431(7) . ?
N018 C04Q 1.391(7) . ?
N018 C05H 1.394(9) . ?
O019 C041 1.240(6) . ?
C01A C01G 1.527(5) . ?
C01B C02I 1.531(5) . ?
C01C C01Z 1.537(5) . ?
O01D C04N 1.287(8) . ?
O01D C05Y 1.461(9) . ?
C01E H01E 1.0000 . ?
C01E C022 1.546(5) . ?
C01E C02K 1.520(6) . ?
C01E C035 1.561(5) . ?
C01F C021 1.524(5) . ?
C01G C01U 1.516(5) . ?
C01G C020 1.533(5) . ?
N01H C02Y 1.478(5) . ?
N01H C055 1.472(6) . ?
N01H C056 1.342(7) . ?
C01I C01Q 1.505(5) . ?
C01I C03D 1.356(6) . ?
N01J C03P 1.475(6) . ?
N01J C041 1.350(6) . ?
N01J C05E 1.457(7) . ?
N01K C03M 1.359(6) . ?
N01K C03R 1.458(7) . ?
N01K C051 1.468(7) . ?
N01L C02T 1.426(6) . ?
N01L C04E 1.413(7) . ?
N01L C04N 1.374(7) . ?
C01O H01O 1.0000 . ?
C01O C01P 1.561(5) . ?
C01O C021 1.521(5) . ?
C01O C02F 1.539(5) . ?
C01P H01P 1.0000 . ?
C01P C01W 1.537(5) . ?
C01P C02E 1.520(5) . ?
C01Q H01Q 1.0000 . ?
C01Q C02F 1.538(5) . ?
C01R H01A 0.9900 . ?
C01R H01B 0.9900 . ?
C01R C01Z 1.533(5) . ?
C01R C02J 1.524(6) . ?
C01T C025 1.503(5) . ?
C01T C02W 1.350(6) . ?
C01U H01U 1.0000 . ?
C01U C02O 1.557(5) . ?
C01U C02V 1.533(5) . ?
C01V C037 1.413(6) . ?
C01V C044 1.399(6) . ?
C01W H01W 1.0000 . ?
C01Y C023 1.534(5) . ?
C01Y C026 1.524(5) . ?
C01Y C02B 1.537(5) . ?
C01Z C035 1.520(5) . ?
C020 H02T 0.9900 . ?
C020 H02V 0.9900 . ?
C020 C02Z 1.526(7) . ?
C021 C02A 1.531(5) . ?
C022 H022 1.0000 . ?
C023 H02L 0.9900 . ?
C023 H02M 0.9900 . ?
C023 C02H 1.537(7) . ?
C024 C027 1.524(5) . ?
C025 H025 1.0000 . ?
C025 C02L 1.534(5) . ?
C026 H026 1.0000 . ?
C026 C028 1.558(5) . ?
C026 C02G 1.531(5) . ?
C027 C036 1.535(6) . ?
C027 C03F 1.533(6) . ?
C028 H028 1.0000 . ?
C028 C029 1.550(5) . ?
C028 C03B 1.506(6) . ?
C029 H029 1.0000 . ?
C02A H02H 0.9900 . ?
C02A H02I 0.9900 . ?
C02A C039 1.532(6) . ?
C02C C04K 1.505(8) . ?
C02C C04T 1.493(7) . ?
C02C C05Q 1.500(7) . ?
C02D C045 1.384(6) . ?
C02D C046 1.420(7) . ?
C02F H02J 0.9900 . ?
C02F H02K 0.9900 . ?
C02G H02N 0.9900 . ?
C02G H02O 0.9900 . ?
C02G C031 1.534(5) . ?
C02H H02P 0.9800 . ?
C02H H02Q 0.9800 . ?
C02H H02R 0.9800 . ?
C02I C038 1.531(6) . ?
C02I C03H 1.531(5) . ?
C02J H02A 0.9800 . ?
C02J H02B 0.9800 . ?
C02J H02C 0.9800 . ?
C02L H02D 0.9900 . ?
C02L H02E 0.9900 . ?
C02L C035 1.523(5) . ?
C02M H02S 1.0000 . ?
C02M C02U 1.540(6) . ?
C02N H02W 1.0000 . ?
C02N C02O 1.534(6) . ?
C02O H02X 1.0000 . ?
C02O C056 1.518(7) . ?
C02P C031 1.491(6) . ?
C02P C04A 1.336(6) . ?
C02Q C02R 1.418(6) . ?
C02Q C03G 1.393(6) . ?
C02R C03X 1.380(7) . ?
C02R C04A 1.434(6) . ?
C02S C04U 1.508(8) . ?
C02S C05M 1.500(8) . ?
C02S C05Z 1.508(8) . ?
C02T C03P 1.521(6) . ?
C02T C03T 1.350(8) . ?
C02U H02U 1.0000 . ?
C02U C03F 1.553(5) . ?
C02U C03M 1.528(6) . ?
C02V H02Y 0.9900 . ?
C02V H 0.9900 . ?
C02V C02Y 1.529(5) . ?
C02W C037 1.439(6) . ?
C02W C04Y 1.486(6) . ?
C02X H02F 0.9900 . ?
C02X H02G 0.9900 . ?
C02X C04Y 1.526(7) . ?
C02Y H02Z 1.0000 . ?
C02Y C03V 1.509(6) . ?
C02Z H02 0.9800 . ?
C02Z HA 0.9800 . ?
C02Z HB 0.9800 . ?
O030 C05H 1.200(7) . ?
C031 H031 1.0000 . ?
C032 C03E 1.413(7) . ?
C032 C05A 1.398(7) . ?
C033 C03L 1.489(7) . ?
C033 C04O 1.520(8) . ?
C033 C05G 1.512(7) . ?
C034 H034 1.0000 . ?
C034 C03Q 1.545(6) . ?
C035 H035 1.0000 . ?
C036 H8 0.9900 . ?
C036 HC 0.9900 . ?
C036 C057 1.529(7) . ?
C037 C04F 1.385(7) . ?
C038 H038 1.0000 . ?
C038 C03Q 1.555(5) . ?
C038 C04H 1.546(6) . ?
C039 H03G 0.9800 . ?
C039 H03H 0.9800 . ?
C039 H03I 0.9800 . ?
O03A C04N 1.234(7) . ?
O03C C056 1.225(6) . ?
C03D C046 1.431(6) . ?
C03D C04L 1.489(6) . ?
C03E C04J 1.438(8) . ?
C03E C05B 1.392(8) . ?
C03F H9 1.0000 . ?
C03F C04C 1.536(6) . ?
C03G H03U 0.9500 . ?
C03G C03W 1.361(7) . ?
C03H H03 0.9900 . ?
C03H HD 0.9900 . ?
C03H C04S 1.534(8) . ?
C03I H03V 0.9800 . ?
C03I H03W 0.9800 . ?
C03I H03X 0.9800 . ?
C03J H03J 0.9800 . ?
C03J H03K 0.9800 . ?
C03J H03L 0.9800 . ?
C03K H03A 0.9800 . ?
C03K H03B 0.9800 . ?
C03K H03C 0.9800 . ?
C03L H03M 0.9800 . ?
C03L H03N 0.9800 . ?
C03L H03O 0.9800 . ?
C03N H21 0.9800 . ?
C03N HE 0.9800 . ?
C03N HF 0.9800 . ?
C03O H03P 0.9900 . ?
C03O H03Q 0.9900 . ?
C03O C04L 1.513(7) . ?
C03P H3 1.0000 . ?
C03P C04H 1.517(6) . ?
C03Q H4 1.0000 . ?
C03Q C041 1.516(6) . ?
C03R H10 1.0000 . ?
C03R C04B 1.498(7) . ?
C03R C04C 1.521(6) . ?
C03S H03R 0.9800 . ?
C03S H03S 0.9800 . ?
C03S H03T 0.9800 . ?
C03T C059 1.446(7) . ?
C03T C05F 1.485(8) . ?
C03U H11 0.9800 . ?
C03U HG 0.9800 . ?
C03U HH 0.9800 . ?
C03V C04J 1.359(7) . ?
C03W H03Y 0.9500 . ?
C03W C042 1.390(7) . ?
C03X H03Z 0.9500 . ?
C03X C042 1.388(7) . ?
C03Y H03D 0.9800 . ?
C03Y H03E 0.9800 . ?
C03Y H03F 0.9800 . ?
C03Z C052 1.519(9) . ?
C03Z C05D 1.513(8) . ?
C03Z C060 1.496(8) . ?
C040 H04N 0.9800 . ?
C040 H04O 0.9800 . ?
C040 H04Q 0.9800 . ?
C042 H042 0.9500 . ?
C043 H04Y 0.9800 . ?
C043 HI 0.9800 . ?
C043 HJ 0.9800 . ?
C044 H044 0.9500 . ?
C044 C04I 1.370(7) . ?
C045 H045 0.9500 . ?
C045 C04D 1.381(8) . ?
C046 C04Z 1.402(7) . ?
C047 C04Q 1.433(10) . ?
C047 C04R 1.442(8) . ?
C047 C053 1.391(8) . ?
C048 H04 0.9800 . ?
C048 HK 0.9800 . ?
C048 HL 0.9800 . ?
C049 H04A 0.9800 . ?
C049 H04B 0.9800 . ?
C049 H04C 0.9800 . ?
C04A C054 1.501(6) . ?
C04B C04R 1.338(8) . ?
C04C H12 0.9900 . ?
C04C HM 0.9900 . ?
C04D H04R 0.9500 . ?
C04D C04G 1.386(9) . ?
C04E C059 1.397(9) . ?
C04E C05I 1.415(8) . ?
C04F H04F 0.9500 . ?
C04F C04P 1.383(8) . ?
C04G H04S 0.9500 . ?
C04G C04Z 1.394(8) . ?
C04H H5 0.9900 . ?
C04H HN 0.9900 . ?
C04I H04I 0.9500 . ?
C04I C04P 1.396(9) . ?
C04J C05P 1.484(7) . ?
C04K H04D 0.9800 . ?
C04K H04E 0.9800 . ?
C04K H04G 0.9800 . ?
C04L H04T 0.9900 . ?
C04L H04U 0.9900 . ?
O04M C05H 1.337(8) . ?
O04M C062 1.480(12) . ?
C04O H04V 0.9800 . ?
C04O H04W 0.9800 . ?
C04O H04X 0.9800 . ?
C04P H04P 0.9500 . ?
C04Q C05O 1.409(9) . ?
C04R C04W 1.469(9) . ?
C04S H6 0.9800 . ?
C04S HO 0.9800 . ?
C04S HP 0.9800 . ?
C04T H04H 0.9800 . ?
C04T H04J 0.9800 . ?
C04T H04K 0.9800 . ?
C04U H1 0.9800 . ?
C04U HQ 0.9800 . ?
C04U HR 0.9800 . ?
C04V H2 0.9900 . ?
C04V HS 0.9900 . ?
C04V C054 1.484(8) . ?
C04W H13 0.9900 . ?
C04W HT 0.9900 . ?
C04W C051 1.538(8) . ?
C04X H7 0.9800 . ?
C04X HU 0.9800 . ?
C04X HV 0.9800 . ?
C04Y H04L 0.9900 . ?
C04Y H04M 0.9900 . ?
C04Z H04Z 0.9500 . ?
C050 H05O 0.9800 . ?
C050 H05P 0.9800 . ?
C050 H05Q 0.9800 . ?
C051 H14 0.9900 . ?
C051 HW 0.9900 . ?
C052 H22 0.9800 . ?
C052 HX 0.9800 . ?
C052 HY 0.9800 . ?
C053 H053 0.9500 . ?
C053 C05J 1.354(11) . ?
C054 H05G 0.9900 . ?
C054 H05H 0.9900 . ?
C055 H23 0.9900 . ?
C055 HZ 0.9900 . ?
C055 C05P 1.527(10) . ?
C057 H15 0.9800 . ?
C057 H32 0.9800 . ?
C057 H33 0.9800 . ?
C058 H24 0.9800 . ?
C058 H34 0.9800 . ?
C058 H35 0.9800 . ?
C059 C05N 1.393(9) . ?
C05A H25 0.9500 . ?
C05A C05T 1.362(8) . ?
C05B H26 0.9500 . ?
C05B C05S 1.373(10) . ?
C05C H05R 0.9500 . ?
C05C C05I 1.333(11) . ?
C05C C05L 1.399(12) . ?
C05D H27 0.9800 . ?
C05D H36 0.9800 . ?
C05D H37 0.9800 . ?
C05E H05S 0.9900 . ?
C05E H05T 0.9900 . ?
C05E C05F 1.510(10) . ?
C05F H05U 0.9900 . ?
C05F H05V 0.9900 . ?
C05G H05D 0.9800 . ?
C05G H05E 0.9800 . ?
C05G H05F 0.9800 . ?
C05I H05W 0.9500 . ?
C05J H16 0.9500 . ?
C05J C05V 1.424(12) . ?
C05K H28 0.9800 . ?
C05K H38 0.9800 . ?
C05K H39 0.9800 . ?
C05L H05X 0.9500 . ?
C05L C05N 1.379(10) . ?
C05M H05I 0.9800 . ?
C05M H05J 0.9800 . ?
C05M H05K 0.9800 . ?
C05N H05Y 0.9500 . ?
C05O H17 0.9500 . ?
C05O C05V 1.395(10) . ?
C05P H29 0.9900 . ?
C05P H40 0.9900 . ?
C05Q H05A 0.9800 . ?
C05Q H05B 0.9800 . ?
C05Q H05C 0.9800 . ?
C05R H18 0.9800 . ?
C05R H41 0.9800 . ?
C05R H42 0.9800 . ?
C05S H30 0.9500 . ?
C05S C05T 1.387(10) . ?
C05T H31 0.9500 . ?
C05U H05Z 0.9800 . ?
C05U H43 0.9800 . ?
C05U H44 0.9800 . ?
C05V H19 0.9500 . ?
C05W H05 0.9800 . ?
C05W H45 0.9800 . ?
C05W H46 0.9800 . ?
C05W C05Y 1.486(12) . ?
C05X H20 0.9800 . ?
C05X H47 0.9800 . ?
C05X H48 0.9800 . ?
C05Y C063 1.550(15) . ?
C05Y C065 1.528(16) . ?
C05Z H05L 0.9800 . ?
C05Z H05M 0.9800 . ?
C05Z H05N 0.9800 . ?
C060 H06J 0.9800 . ?
C060 H06K 0.9800 . ?
C060 H06L 0.9800 . ?
C062 C066 1.58(2) . ?
C062 C6 1.517(19) . ?
C062 C8 1.595(15) . ?
C063 H06A 0.9800 . ?
C063 H06B 0.9800 . ?
C063 H06C 0.9800 . ?
C065 H06D 0.9800 . ?
C065 H06E 0.9800 . ?
C065 H06F 0.9800 . ?
C066 H06G 0.9800 . ?
C066 H06H 0.9800 . ?
C066 H06I 0.9800 . ?
C6 H6A 0.9800 . ?
C6 H6B 0.9800 . ?
C6 H6C 0.9800 . ?
C8 H8A 0.9800 . ?
C8 H8B 0.9800 . ?
C8 H8C 0.9800 . ?

loop_
_geom_torsion_atom_site_label_1
_geom_torsion_atom_site_label_2
_geom_torsion_atom_site_label_3
_geom_torsion_atom_site_label_4
_geom_torsion
_geom_torsion_site_symmetry_1
_geom_torsion_site_symmetry_2
_geom_torsion_site_symmetry_3
_geom_torsion_site_symmetry_4
_geom_torsion_publ_flag
Si04 C034 C03Q C038 -140.2(3) . . . . ?
Si04 C034 C03Q C041 91.7(4) . . . . ?
Si05 C02M C02U C03F -132.7(3) . . . . ?
Si05 C02M C02U C03M 99.6(4) . . . . ?
Si06 C02N C02O C01U -151.8(3) . . . . ?
Si06 C02N C02O C056 80.1(5) . . . . ?
O007 C01C C01Z O00C 66.9(4) . . . . ?
O007 C01C C01Z C01R -172.8(3) . . . . ?
O007 C01C C01Z C035 -47.8(4) . . . . ?
O009 C01F C021 O00A 69.5(4) . . . . ?
O009 C01F C021 C01O -46.1(4) . . . . ?
O009 C01F C021 C02A -170.7(3) . . . . ?
O00A C021 C02A C039 -172.0(3) . . . . ?
O00B C01C C01Z O00C -113.2(4) . . . . ?
O00B C01C C01Z C01R 7.1(5) . . . . ?
O00B C01C C01Z C035 132.2(4) . . . . ?
O00C C01Z C035 C01E -56.5(4) . . . . ?
O00C C01Z C035 C02L 69.9(4) . . . . ?
O00D C01A C01G O00K -108.4(4) . . . . ?
O00D C01A C01G C01U 135.0(4) . . . . ?
O00D C01A C01G C020 11.7(5) . . . . ?
O00E C01Y C023 C02H -168.4(3) . . . . ?
O00E C01Y C026 C028 -67.7(4) . . . . ?
O00E C01Y C026 C02G 60.6(4) . . . . ?
O00E C01Y C02B O008 -111.8(4) . . . . ?
O00E C01Y C02B O00I 68.9(4) . . . . ?
O00F C01F C021 O00A -112.4(4) . . . . ?
O00F C01F C021 C01O 132.1(4) . . . . ?
O00F C01F C021 C02A 7.5(5) . . . . ?
O00G C01B C02I O00M 74.4(4) . . . . ?
O00G C01B C02I C038 -41.0(5) . . . . ?
O00G C01B C02I C03H -165.7(4) . . . . ?
O00G C034 C03Q C038 -23.1(5) . . . . ?
O00G C034 C03Q C041 -151.2(4) . . . . ?
O00H C01A C01G O00K 72.5(4) . . . . ?
O00H C01A C01G C01U -44.2(4) . . . . ?
O00H C01A C01G C020 -167.4(3) . . . . ?
O00H C02N C02O C01U -35.4(5) . . . . ?
O00H C02N C02O C056 -163.5(4) . . . . ?
O00J C024 C027 O00O 73.8(4) . . . . ?
O00J C024 C027 C036 -165.6(4) . . . . ?
O00J C024 C027 C03F -41.7(5) . . . . ?
O00J C02M C02U C03F -15.0(5) . . . . ?
O00J C02M C02U C03M -142.8(4) . . . . ?
O00K C01G C01U C02O -61.8(4) . . . . ?
O00K C01G C01U C02V 63.8(4) . . . . ?
O00K C01G C020 C02Z -170.1(3) . . . . ?
O00M C02I C038 C03Q -56.0(4) . . . . ?
O00M C02I C038 C04H 66.9(4) . . . . ?
O00M C02I C03H C04S -174.9(4) . . . . ?
O00N C01B C02I O00M -105.7(4) . . . . ?
O00N C01B C02I C038 138.9(4) . . . . ?
O00N C01B C02I C03H 14.2(6) . . . . ?
O00O C027 C036 C057 -174.3(4) . . . . ?
O00O C027 C03F C02U -51.1(4) . . . . ?
O00O C027 C03F C04C 72.4(4) . . . . ?
N00U C01T C025 N011 179.7(4) . . . . ?
N00U C01T C025 C02L 64.3(5) . . . . ?
N00U C01T C02W C037 1.3(5) . . . . ?
N00U C01T C02W C04Y 179.7(4) . . . . ?
N00U C01V C037 C02W 0.5(5) . . . . ?
N00U C01V C037 C04F -178.4(4) . . . . ?
N00U C01V C044 C04I 177.7(5) . . . . ?
O00V C024 C027 O00O -107.6(4) . . . . ?
O00V C024 C027 C036 13.0(6) . . . . ?
O00V C024 C027 C03F 136.9(4) . . . . ?
N00Z C02P C031 N017 -177.5(4) . . . . ?
N00Z C02P C031 C02G 66.5(5) . . . . ?
N00Z C02P C04A C02R -0.2(6) . . . . ?
N00Z C02P C04A C054 178.8(5) . . . . ?
N00Z C02Q C02R C03X -179.2(5) . . . . ?
N00Z C02Q C02R C04A -0.3(5) . . . . ?
N00Z C02Q C03G C03W 179.6(5) . . . . ?
N010 C01I C01Q N014 177.9(4) . . . . ?
N010 C01I C01Q C02F 62.8(5) . . . . ?
N010 C01I C03D C046 0.2(5) . . . . ?
N010 C01I C03D C04L -179.0(4) . . . . ?
N010 C02D C045 C04D 179.7(5) . . . . ?
N010 C02D C046 C03D 0.9(5) . . . . ?
N010 C02D C046 C04Z -178.7(4) . . . . ?
N011 C025 C02L C035 66.0(4) . . . . ?
N011 C02X C04Y C02W 50.1(5) . . . . ?
N013 C032 C03E C04J 0.4(6) . . . . ?
N013 C032 C03E C05B -179.8(5) . . . . ?
N013 C032 C05A C05T 177.3(6) . . . . ?
N013 C03V C04J C03E 0.4(6) . . . . ?
N013 C03V C04J C05P -178.2(5) . . . . ?
N014 C01Q C02F C01O 65.2(4) . . . . ?
N014 C03O C04L C03D 50.5(5) . . . . ?
N017 C04V C054 C04A 50.5(6) . . . . ?
N018 C04B C04R C047 -1.5(5) . . . . ?
N018 C04B C04R C04W -179.8(4) . . . . ?
N018 C04Q C05O C05V -179.6(6) . . . . ?
C01A O00H C02N Si06 176.1(3) . . . . ?
C01A O00H C02N C02O 51.7(5) . . . . ?
C01A C01G C01U C02O 54.9(4) . . . . ?
C01A C01G C01U C02V -179.5(3) . . . . ?
C01A C01G C020 C02Z 70.8(4) . . . . ?
C01B O00G C034 Si04 172.6(3) . . . . ?
C01B O00G C034 C03Q 47.3(5) . . . . ?
C01B C02I C038 C03Q 60.0(4) . . . . ?
C01B C02I C038 C04H -177.0(3) . . . . ?
C01B C02I C03H C04S 66.3(5) . . . . ?
C01C O007 C022 Si01 171.3(3) . . . . ?
C01C O007 C022 C01E 46.2(5) . . . . ?
C01C C01Z C035 C01E 59.6(4) . . . . ?
C01C C01Z C035 C02L -174.0(3) . . . . ?
C01F O009 C01W Si02 173.4(3) . . . . ?
C01F O009 C01W C01P 47.4(5) . . . . ?
C01F C021 C02A C039 68.7(4) . . . . ?
C01G C01U C02O C02N -15.5(5) . . . . ?
C01G C01U C02O C056 109.5(5) . . . . ?
C01G C01U C02V C02Y -161.5(3) . . . . ?
N01H C02Y C03V N013 178.4(4) . . . . ?
N01H C02Y C03V C04J 9.7(6) . . . . ?
N01H C055 C05P C04J 51.9(7) . . . . ?
C01I N010 C01N O00P -170.3(4) . . . . ?
C01I N010 C01N O00R 7.9(7) . . . . ?
C01I N010 C02D C045 -179.9(5) . . . . ?
C01I N010 C02D C046 -0.8(5) . . . . ?
C01I C01Q C02F C01O -178.5(3) . . . . ?
C01I C03D C046 C02D -0.7(5) . . . . ?
C01I C03D C046 C04Z 178.9(5) . . . . ?
C01I C03D C04L C03O -21.6(6) . . . . ?
N01J C03P C04H C038 62.3(5) . . . . ?
N01J C05E C05F C03T 53.2(7) . . . . ?
N01K C03R C04B N018 -177.7(4) . . . . ?
N01K C03R C04B C04R 15.9(7) . . . . ?
N01K C03R C04C C03F 63.1(5) . . . . ?
N01L C02T C03P N01J -179.2(4) . . . . ?
N01L C02T C03P C04H 64.9(6) . . . . ?
N01L C02T C03T C059 -1.3(6) . . . . ?
N01L C02T C03T C05F 178.0(5) . . . . ?
N01L C04E C059 C03T 1.1(6) . . . . ?
N01L C04E C059 C05N 179.8(5) . . . . ?
N01L C04E C05I C05C -179.1(6) . . . . ?
C01M O00Q C02S C04U 61.7(6) . . . . ?
C01M O00Q C02S C05M -61.9(6) . . . . ?
C01M O00Q C02S C05Z 179.9(6) . . . . ?
C01M N00Z C02P C031 13.2(6) . . . . ?
C01M N00Z C02P C04A -170.4(4) . . . . ?
C01M N00Z C02Q C02R 170.3(4) . . . . ?
C01M N00Z C02Q C03G -11.4(8) . . . . ?
C01N O00P C033 C03L -56.5(6) . . . . ?
C01N O00P C033 C04O 66.9(5) . . . . ?
C01N O00P C033 C05G -174.5(4) . . . . ?
C01N N010 C01I C01Q 18.3(6) . . . . ?
C01N N010 C01I C03D -172.8(4) . . . . ?
C01N N010 C02D C045 -7.1(8) . . . . ?
C01N N010 C02D C046 171.9(4) . . . . ?
C01O C01P C01W Si02 -146.3(3) . . . . ?
C01O C01P C01W O009 -28.8(4) . . . . ?
C01O C01P C02E O00T -137.4(4) . . . . ?
C01O C01P C02E N014 46.0(5) . . . . ?
C01O C021 C02A C039 -51.8(5) . . . . ?
C01P C01O C021 O00A -56.4(4) . . . . ?
C01P C01O C021 C01F 59.5(4) . . . . ?
C01P C01O C021 C02A -177.3(3) . . . . ?
C01P C01O C02F C01Q -31.6(4) . . . . ?
C01Q N014 C02E O00T 173.0(4) . . . . ?
C01Q N014 C02E C01P -10.4(6) . . . . ?
C01Q N014 C03O C04L -55.1(6) . . . . ?
C01Q C01I C03D C046 168.9(4) . . . . ?
C01Q C01I C03D C04L -10.3(7) . . . . ?
C01R C01Z C035 C01E -177.2(3) . . . . ?
C01R C01Z C035 C02L -50.8(4) . . . . ?
C01S O00L C02C C04K 63.2(6) . . . . ?
C01S O00L C02C C04T -60.4(6) . . . . ?
C01S O00L C02C C05Q -178.4(5) . . . . ?
C01S N00U C01T C025 13.9(6) . . . . ?
C01S N00U C01T C02W -172.7(4) . . . . ?
C01S N00U C01V C037 171.6(4) . . . . ?
C01S N00U C01V C044 -6.9(8) . . . . ?
C01T N00U C01S O00L -166.0(4) . . . . ?
C01T N00U C01S O00S 11.7(7) . . . . ?
C01T N00U C01V C037 0.3(5) . . . . ?
C01T N00U C01V C044 -178.2(5) . . . . ?
C01T C025 C02L C035 -177.4(3) . . . . ?
C01T C02W C037 C01V -1.1(5) . . . . ?
C01T C02W C037 C04F 177.6(6) . . . . ?
C01T C02W C04Y C02X -22.4(6) . . . . ?
C01U C01G C020 C02Z -49.5(5) . . . . ?
C01U C02O C056 N01H 40.7(7) . . . . ?
C01U C02O C056 O03C -145.4(7) . . . . ?
C01U C02V C02Y N01H 65.4(5) . . . . ?
C01U C02V C02Y C03V -178.2(3) . . . . ?
C01V N00U C01S O00L 24.0(6) . . . . ?
C01V N00U C01S O00S -158.3(4) . . . . ?
C01V N00U C01T C025 -174.5(4) . . . . ?
C01V N00U C01T C02W -1.0(5) . . . . ?
C01V C037 C04F C04P 0.0(8) . . . . ?
C01V C044 C04I C04P 0.7(9) . . . . ?
C01W O009 C01F O00F 174.0(3) . . . . ?
C01W O009 C01F C021 -7.7(5) . . . . ?
C01W C01P C02E O00T -9.3(6) . . . . ?
C01W C01P C02E N014 174.1(4) . . . . ?
C01X O012 C03Z C052 64.1(6) . . . . ?
C01X O012 C03Z C05D -57.3(6) . . . . ?
C01X O012 C03Z C060 -175.8(6) . . . . ?
C01X N013 C032 C03E 175.2(4) . . . . ?
C01X N013 C032 C05A -2.8(9) . . . . ?
C01X N013 C03V C02Y 13.9(7) . . . . ?
C01X N013 C03V C04J -175.7(4) . . . . ?
C01Y C026 C028 C029 -3.5(5) . . . . ?
C01Y C026 C028 C03B 122.9(4) . . . . ?
C01Y C026 C02G C031 -170.9(3) . . . . ?
C020 C01G C01U C02O 176.6(3) . . . . ?
C020 C01G C01U C02V -57.8(4) . . . . ?
C021 C01O C01P C01W -22.6(4) . . . . ?
C021 C01O C01P C02E 104.1(4) . . . . ?
C021 C01O C02F C01Q -157.2(3) . . . . ?
C022 O007 C01C O00B 174.0(3) . . . . ?
C022 O007 C01C C01Z -6.1(5) . . . . ?
C022 C01E C02K O00Y -10.9(6) . . . . ?
C022 C01E C02K N011 175.5(4) . . . . ?
C022 C01E C035 C01Z -22.0(4) . . . . ?
C022 C01E C035 C02L -149.1(3) . . . . ?
C023 C01Y C026 C028 171.4(3) . . . . ?
C023 C01Y C026 C02G -60.2(4) . . . . ?
C023 C01Y C02B O008 7.8(5) . . . . ?
C023 C01Y C02B O00I -171.5(3) . . . . ?
C024 O00J C02M Si05 167.5(3) . . . . ?
C024 O00J C02M C02U 42.2(5) . . . . ?
C024 C027 C036 C057 67.3(5) . . . . ?
C024 C027 C03F C02U 64.0(4) . . . . ?
C024 C027 C03F C04C -172.5(3) . . . . ?
C025 N011 C02K O00Y 174.8(5) . . . . ?
C025 N011 C02K C01E -11.7(6) . . . . ?
C025 N011 C02X C04Y -55.5(6) . . . . ?
C025 C01T C02W C037 174.5(4) . . . . ?
C025 C01T C02W C04Y -7.0(7) . . . . ?
C025 C02L C035 C01E -31.4(4) . . . . ?
C025 C02L C035 C01Z -157.8(3) . . . . ?
C026 C01Y C023 C02H -48.1(5) . . . . ?
C026 C01Y C02B O008 131.4(4) . . . . ?
C026 C01Y C02B O00I -47.9(4) . . . . ?
C026 C028 C029 Si03 -161.6(3) . . . . ?
C026 C028 C029 O00I -45.5(4) . . . . ?
C026 C028 C03B O015 -151.3(4) . . . . ?
C026 C028 C03B N017 30.5(6) . . . . ?
C026 C02G C031 N017 68.7(4) . . . . ?
C026 C02G C031 C02P -173.9(3) . . . . ?
C027 C03F C04C C03R -143.5(4) . . . . ?
C028 C026 C02G C031 -41.5(4) . . . . ?
C029 O00I C02B O008 176.5(3) . . . . ?
C029 O00I C02B C01Y -4.2(5) . . . . ?
C029 C028 C03B O015 -23.0(6) . . . . ?
C029 C028 C03B N017 158.8(4) . . . . ?
C02B O00I C029 Si03 175.5(3) . . . . ?
C02B O00I C029 C028 52.3(4) . . . . ?
C02B C01Y C023 C02H 72.8(4) . . . . ?
C02B C01Y C026 C028 48.9(4) . . . . ?
C02B C01Y C026 C02G 177.2(3) . . . . ?
C02C O00L C01S O00S 2.7(7) . . . . ?
C02C O00L C01S N00U -179.7(4) . . . . ?
C02D N010 C01I C01Q -168.5(4) . . . . ?
C02D N010 C01I C03D 0.4(5) . . . . ?
C02D N010 C01N O00P 18.0(6) . . . . ?
C02D N010 C01N O00R -163.9(4) . . . . ?
C02D C045 C04D C04G -2.2(9) . . . . ?
C02D C046 C04Z C04G -0.4(8) . . . . ?
C02E N014 C01Q C01I -160.7(4) . . . . ?
C02E N014 C01Q C02F -44.0(5) . . . . ?
C02E N014 C03O C04L 128.2(5) . . . . ?
C02E C01P C01W Si02 84.9(4) . . . . ?
C02E C01P C01W O009 -157.6(3) . . . . ?
C02F C01O C01P C01W -148.4(3) . . . . ?
C02F C01O C01P C02E -21.7(4) . . . . ?
C02F C01O C021 O00A 68.6(4) . . . . ?
C02F C01O C021 C01F -175.5(3) . . . . ?
C02F C01O C021 C02A -52.3(4) . . . . ?
C02G C026 C028 C029 -132.7(4) . . . . ?
C02G C026 C028 C03B -6.3(5) . . . . ?
C02I C038 C03Q C034 -27.9(5) . . . . ?
C02I C038 C03Q C041 97.6(4) . . . . ?
C02I C038 C04H C03P -150.2(4) . . . . ?
C02J C01R C01Z O00C -170.8(3) . . . . ?
C02J C01R C01Z C01C 69.1(4) . . . . ?
C02J C01R C01Z C035 -51.5(4) . . . . ?
C02K N011 C025 C01T -162.6(4) . . . . ?
C02K N011 C025 C02L -44.2(5) . . . . ?
C02K N011 C02X C04Y 132.0(5) . . . . ?
C02K C01E C022 Si01 86.6(4) . . . . ?
C02K C01E C022 O007 -156.2(3) . . . . ?
C02K C01E C035 C01Z 103.8(4) . . . . ?
C02K C01E C035 C02L -23.3(5) . . . . ?
C02M O00J C024 O00V 169.7(4) . . . . ?
C02M O00J C024 C027 -11.7(5) . . . . ?
C02M C02U C03F C027 -35.4(5) . . . . ?
C02M C02U C03F C04C -159.3(4) . . . . ?
C02M C02U C03M O016 -9.6(6) . . . . ?
C02M C02U C03M N01K 175.6(4) . . . . ?
C02N O00H C01A O00D 170.9(3) . . . . ?
C02N O00H C01A C01G -10.0(5) . . . . ?
C02N C02O C056 N01H 168.0(5) . . . . ?
C02N C02O C056 O03C -18.1(8) . . . . ?
C02O C01U C02V C02Y -35.0(5) . . . . ?
C02P N00Z C01M O00Q -175.1(4) . . . . ?
C02P N00Z C01M O00W 4.5(7) . . . . ?
C02P N00Z C02Q C02R 0.2(5) . . . . ?
C02P N00Z C02Q C03G 178.5(5) . . . . ?
C02P C04A C054 C04V -24.7(7) . . . . ?
C02Q N00Z C01M O00Q 16.3(6) . . . . ?
C02Q N00Z C01M O00W -164.1(4) . . . . ?
C02Q N00Z C02P C031 -176.3(4) . . . . ?
C02Q N00Z C02P C04A 0.0(5) . . . . ?
C02Q C02R C03X C042 -1.4(9) . . . . ?
C02Q C02R C04A C02P 0.3(6) . . . . ?
C02Q C02R C04A C054 -178.6(6) . . . . ?
C02Q C03G C03W C042 1.6(9) . . . . ?
C02R C02Q C03G C03W -2.3(7) . . . . ?
C02R C03X C042 C03W 0.7(10) . . . . ?
C02R C04A C054 C04V 154.1(5) . . . . ?
C02S O00Q C01M O00W 4.8(7) . . . . ?
C02S O00Q C01M N00Z -175.6(4) . . . . ?
C02T N01L C04E C059 -1.9(5) . . . . ?
C02T N01L C04E C05I 178.7(6) . . . . ?
C02T N01L C04N O01D 1.0(8) . . . . ?
C02T N01L C04N O03A 179.8(5) . . . . ?
C02T C03P C04H C038 177.3(4) . . . . ?
C02T C03T C059 C04E 0.1(6) . . . . ?
C02T C03T C059 C05N -178.4(6) . . . . ?
C02T C03T C05F C05E -22.3(7) . . . . ?
C02U C03F C04C C03R -20.4(5) . . . . ?
C02V C01U C02O C02N -141.2(4) . . . . ?
C02V C01U C02O C056 -16.3(5) . . . . ?
C02V C02Y C03V N013 63.5(6) . . . . ?
C02V C02Y C03V C04J -105.2(5) . . . . ?
C02W C01T C025 N011 7.4(6) . . . . ?
C02W C01T C025 C02L -108.1(5) . . . . ?
C02W C037 C04F C04P -178.5(6) . . . . ?
C02X N011 C025 C01T 24.8(5) . . . . ?
C02X N011 C025 C02L 143.2(4) . . . . ?
C02X N011 C02K O00Y -12.6(7) . . . . ?
C02X N011 C02K C01E 160.9(4) . . . . ?
C02Y N01H C055 C05P -55.4(7) . . . . ?
C02Y N01H C056 C02O -8.4(8) . . . . ?
C02Y N01H C056 O03C 177.9(7) . . . . ?
C02Y C03V C04J C03E 170.5(4) . . . . ?
C02Y C03V C04J C05P -8.1(8) . . . . ?
C031 N017 C03B O015 -179.8(5) . . . . ?
C031 N017 C03B C028 -1.7(6) . . . . ?
C031 N017 C04V C054 -53.9(6) . . . . ?
C031 C02P C04A C02R 176.0(4) . . . . ?
C031 C02P C04A C054 -5.0(8) . . . . ?
C032 N013 C01X O00X -163.0(5) . . . . ?
C032 N013 C01X O012 18.6(6) . . . . ?
C032 N013 C03V C02Y -170.5(4) . . . . ?
C032 N013 C03V C04J -0.1(5) . . . . ?
C032 C03E C04J C03V -0.5(6) . . . . ?
C032 C03E C04J C05P 177.9(6) . . . . ?
C032 C03E C05B C05S 2.4(10) . . . . ?
C032 C05A C05T C05S 1.7(11) . . . . ?
C033 O00P C01N O00R -3.5(7) . . . . ?
C033 O00P C01N N010 174.6(4) . . . . ?
C034 O00G C01B O00N 166.9(4) . . . . ?
C034 O00G C01B C02I -13.2(5) . . . . ?
C034 C03Q C041 O019 -11.3(6) . . . . ?
C034 C03Q C041 N01J 174.8(4) . . . . ?
C035 C01E C022 Si01 -146.0(3) . . . . ?
C035 C01E C022 O007 -28.9(4) . . . . ?
C035 C01E C02K O00Y -138.7(5) . . . . ?
C035 C01E C02K N011 47.8(5) . . . . ?
C036 C027 C03F C02U -174.3(3) . . . . ?
C036 C027 C03F C04C -50.9(5) . . . . ?
C037 C01V C044 C04I -0.7(8) . . . . ?
C037 C02W C04Y C02X 155.7(5) . . . . ?
C037 C04F C04P C04I 0.1(9) . . . . ?
C038 C02I C03H C04S -54.8(5) . . . . ?
C038 C03Q C041 O019 -138.8(5) . . . . ?
C038 C03Q C041 N01J 47.3(6) . . . . ?
C03B N017 C031 C02G -47.4(5) . . . . ?
C03B N017 C031 C02P -166.9(4) . . . . ?
C03B N017 C04V C054 136.3(5) . . . . ?
C03B C028 C029 Si03 68.2(4) . . . . ?
C03B C028 C029 O00I -175.7(3) . . . . ?
C03D C01I C01Q N014 10.8(5) . . . . ?
C03D C01I C01Q C02F -104.3(4) . . . . ?
C03D C046 C04Z C04G -179.9(6) . . . . ?
C03E C032 C05A C05T -0.6(9) . . . . ?
C03E C04J C05P C055 158.3(5) . . . . ?
C03E C05B C05S C05T -1.3(11) . . . . ?
C03F C027 C036 C057 -52.6(5) . . . . ?
C03F C02U C03M O016 -137.3(5) . . . . ?
C03F C02U C03M N01K 47.8(6) . . . . ?
C03G C02Q C02R C03X 2.2(7) . . . . ?
C03G C02Q C02R C04A -178.9(5) . . . . ?
C03G C03W C042 C03X -0.8(10) . . . . ?
C03H C02I C038 C03Q -177.6(4) . . . . ?
C03H C02I C038 C04H -54.6(5) . . . . ?
C03M N01K C03R C04B -169.4(4) . . . . ?
C03M N01K C03R C04C -51.4(6) . . . . ?
C03M N01K C051 C04W 138.0(5) . . . . ?
C03M C02U C03F C027 91.4(4) . . . . ?
C03M C02U C03F C04C -32.5(5) . . . . ?
C03O N014 C01Q C01I 22.6(5) . . . . ?
C03O N014 C01Q C02F 139.2(4) . . . . ?
C03O N014 C02E O00T -10.3(7) . . . . ?
C03O N014 C02E C01P 166.3(4) . . . . ?
C03P N01J C041 O019 176.0(5) . . . . ?
C03P N01J C041 C03Q -10.1(7) . . . . ?
C03P N01J C05E C05F -59.0(8) . . . . ?
C03P C02T C03T C059 168.3(4) . . . . ?
C03P C02T C03T C05F -12.5(8) . . . . ?
C03Q C038 C04H C03P -26.7(5) . . . . ?
C03R N01K C03M O016 -178.4(5) . . . . ?
C03R N01K C03M C02U -3.6(6) . . . . ?
C03R N01K C051 C04W -46.4(7) . . . . ?
C03R C04B C04R C047 166.6(5) . . . . ?
C03R C04B C04R C04W -11.7(8) . . . . ?
C03T C02T C03P N01J 13.1(6) . . . . ?
C03T C02T C03P C04H -102.9(5) . . . . ?
C03T C059 C05N C05L 176.9(6) . . . . ?
C03U Si05 C02M O00J -63.5(3) . . . . ?
C03U Si05 C02M C02U 60.1(4) . . . . ?
C03V N013 C01X O00X 11.8(7) . . . . ?
C03V N013 C01X O012 -166.7(4) . . . . ?
C03V N013 C032 C03E -0.2(5) . . . . ?
C03V N013 C032 C05A -178.3(6) . . . . ?
C03V C04J C05P C055 -23.5(7) . . . . ?
C03X C02R C04A C02P 179.0(6) . . . . ?
C03X C02R C04A C054 0.1(10) . . . . ?
C03Z O012 C01X O00X -3.7(8) . . . . ?
C03Z O012 C01X N013 174.7(4) . . . . ?
C041 N01J C03P C02T -160.5(5) . . . . ?
C041 N01J C03P C04H -43.7(6) . . . . ?
C041 N01J C05E C05F 125.0(6) . . . . ?
C044 C01V C037 C02W 179.2(4) . . . . ?
C044 C01V C037 C04F 0.3(7) . . . . ?
C044 C04I C04P C04F -0.5(10) . . . . ?
C045 C02D C046 C03D -179.9(4) . . . . ?
C045 C02D C046 C04Z 0.5(7) . . . . ?
C045 C04D C04G C04Z 2.3(10) . . . . ?
C046 C02D C045 C04D 0.8(8) . . . . ?
C046 C03D C04L C03O 159.4(5) . . . . ?
C047 C04Q C05O C05V 1.4(9) . . . . ?
C047 C04R C04W C051 161.1(5) . . . . ?
C047 C053 C05J C05V -0.2(10) . . . . ?
C04A C02P C031 N017 6.8(6) . . . . ?
C04A C02P C031 C02G -109.2(5) . . . . ?
C04A C02R C03X C042 -180.0(6) . . . . ?
C04B N018 C04Q C047 -1.0(6) . . . . ?
C04B N018 C04Q C05O 179.8(6) . . . . ?
C04B N018 C05H O030 5.2(10) . . . . ?
C04B N018 C05H O04M -173.5(6) . . . . ?
C04B C03R C04C C03F -178.0(4) . . . . ?
C04B C04R C04W C051 -21.0(7) . . . . ?
C04C C03R C04B N018 65.0(6) . . . . ?
C04C C03R C04B C04R -101.4(6) . . . . ?
C04D C04G C04Z C046 -1.0(10) . . . . ?
C04E N01L C02T C03P -167.5(4) . . . . ?
C04E N01L C02T C03T 1.9(5) . . . . ?
C04E N01L C04N O01D -172.2(5) . . . . ?
C04E N01L C04N O03A 6.6(8) . . . . ?
C04E C059 C05N C05L -1.4(8) . . . . ?
C04H C038 C03Q C034 -151.1(4) . . . . ?
C04H C038 C03Q C041 -25.7(5) . . . . ?
C04J C03E C05B C05S -178.0(7) . . . . ?
C04L C03D C046 C02D 178.4(4) . . . . ?
C04L C03D C046 C04Z -2.0(9) . . . . ?
C04N O01D C05Y C05W -69.4(11) . . . . ?
C04N O01D C05Y C063 56.1(10) . . . . ?
C04N O01D C05Y C065 175.7(9) . . . . ?
C04N N01L C02T C03P 18.4(8) . . . . ?
C04N N01L C02T C03T -172.2(5) . . . . ?
C04N N01L C04E C059 172.6(5) . . . . ?
C04N N01L C04E C05I -6.8(9) . . . . ?
C04Q N018 C04B C03R -166.6(5) . . . . ?
C04Q N018 C04B C04R 1.6(6) . . . . ?
C04Q N018 C05H O030 -169.5(7) . . . . ?
C04Q N018 C05H O04M 11.8(10) . . . . ?
C04Q C047 C04R C04B 0.8(5) . . . . ?
C04Q C047 C04R C04W 179.0(5) . . . . ?
C04Q C047 C053 C05J 0.9(8) . . . . ?
C04Q C05O C05V C05J -0.7(10) . . . . ?
C04R C047 C04Q N018 0.2(6) . . . . ?
C04R C047 C04Q C05O 179.4(5) . . . . ?
C04R C047 C053 C05J 179.6(6) . . . . ?
C04R C04W C051 N01K 46.8(6) . . . . ?
C04V N017 C031 C02G 142.7(5) . . . . ?
C04V N017 C031 C02P 23.2(6) . . . . ?
C04V N017 C03B O015 -9.9(8) . . . . ?
C04V N017 C03B C028 168.3(5) . . . . ?
C04X Si04 C034 O00G -61.6(3) . . . . ?
C04X Si04 C034 C03Q 61.1(4) . . . . ?
C04Y C02W C037 C01V -179.4(5) . . . . ?
C04Y C02W C037 C04F -0.7(9) . . . . ?
C050 Si04 C034 O00G 56.7(3) . . . . ?
C050 Si04 C034 C03Q 179.3(3) . . . . ?
C051 N01K C03M O016 -2.7(8) . . . . ?
C051 N01K C03M C02U 172.1(4) . . . . ?
C051 N01K C03R C04B 15.0(6) . . . . ?
C051 N01K C03R C04C 132.9(5) . . . . ?
C053 C047 C04Q N018 179.2(5) . . . . ?
C053 C047 C04Q C05O -1.5(8) . . . . ?
C053 C047 C04R C04B -178.0(6) . . . . ?
C053 C047 C04R C04W 0.1(9) . . . . ?
C053 C05J C05V C05O 0.1(11) . . . . ?
C055 N01H C02Y C02V 140.1(5) . . . . ?
C055 N01H C02Y C03V 22.9(7) . . . . ?
C055 N01H C056 C02O 168.0(6) . . . . ?
C055 N01H C056 O03C -5.8(11) . . . . ?
C056 N01H C02Y C02V -43.5(7) . . . . ?
C056 N01H C02Y C03V -160.8(5) . . . . ?
C056 N01H C055 C05P 128.2(6) . . . . ?
C059 C03T C05F C05E 156.8(5) . . . . ?
C059 C04E C05I C05C 1.5(9) . . . . ?
C05A C032 C03E C04J 178.8(5) . . . . ?
C05A C032 C03E C05B -1.5(9) . . . . ?
C05B C03E C04J C03V 179.8(6) . . . . ?
C05B C03E C04J C05P -1.8(11) . . . . ?
C05B C05S C05T C05A -0.8(13) . . . . ?
C05C C05L C05N C059 2.7(9) . . . . ?
C05E N01J C03P C02T 23.5(7) . . . . ?
C05E N01J C03P C04H 140.3(5) . . . . ?
C05E N01J C041 O019 -7.9(9) . . . . ?
C05E N01J C041 C03Q 166.0(5) . . . . ?
C05F C03T C059 C04E -179.1(5) . . . . ?
C05F C03T C059 C05N 2.4(10) . . . . ?
C05H N018 C04B C03R 17.7(8) . . . . ?
C05H N018 C04B C04R -174.1(5) . . . . ?
C05H N018 C04Q C047 174.3(6) . . . . ?
C05H N018 C04Q C05O -4.9(10) . . . . ?
C05H O04M C062 C066 66.7(12) . . . . ?
C05H O04M C062 C6 -63.8(14) . . . . ?
C05H O04M C062 C8 -178.2(10) . . . . ?
C05I C04E C059 C03T -179.4(5) . . . . ?
C05I C04E C059 C05N -0.7(8) . . . . ?
C05I C05C C05L C05N -2.0(11) . . . . ?
C05L C05C C05I C04E -0.1(10) . . . . ?
C05R Si05 C02M O00J 55.0(3) . . . . ?
C05R Si05 C02M C02U 178.6(3) . . . . ?
C05U Si04 C034 O00G 176.4(3) . . . . ?
C05U Si04 C034 C03Q -60.9(4) . . . . ?
C05X Si05 C02M O00J 176.3(4) . . . . ?
C05X Si05 C02M C02U -60.1(4) . . . . ?
C05Y O01D C04N N01L -174.8(6) . . . . ?
C05Y O01D C04N O03A 6.4(10) . . . . ?
C062 O04M C05H N018 178.2(8) . . . . ?
C062 O04M C05H O030 -0.5(13) . . . . ?

loop_
_smtbx_masks_void_nr
_smtbx_masks_void_average_x
_smtbx_masks_void_average_y
_smtbx_masks_void_average_z
_smtbx_masks_void_volume
_smtbx_masks_void_count_electrons
_smtbx_masks_void_content
1 0.417 -0.148 0.244 641.2 139.1 ?
2 -0.495 0.352 0.756 641.2 139.1 ?
3 -0.103 0.385 0.317 12.8 0.0 ?
4 0.103 0.885 0.683 12.8 0.0 ?
5 0.266 0.417 0.139 7.2 0.0 ?
6 0.734 0.917 0.861 7.2 0.0 ?
